data_4032820
loop_
_publ_author_name
'Li, Zong-Jun'
'Wang, Sisi'
'Li, Shu-Hui'
'Sun, Tao'
'Yang, Wei-Wei'
'Shoyama, Kazutaka'
'Nakagawa, Takafumi'
'Jeon, Il'
'Yang, Xiaoniu'
'Matsuo, Yutaka'
'Gao, Xiang'

_publ_section_title
;
 Regiocontrolled Electrosynthesis of [60]Fullerene Bisadducts:
 Photovoltaic Performance and Crystal Structures of C60 o-Quinodimethane
 Bisadducts.
;
_journal_issue 16
_journal_name_full 'The Journal of organic chemistry'
_journal_page_first 8676
_journal_page_last 8685
_journal_paper_doi 10.1021/acs.joc.7b01732
_journal_volume 82
_journal_year 2017
_chemical_formula_moiety 'C76 H16, C6 H6 '
_chemical_formula_sum 'C82 H22'
_chemical_formula_weight 1007.00
_space_group_crystal_system monoclinic
_space_group_IT_number 14
_space_group_name_Hall '-P 2ybc'
_space_group_name_H-M_alt 'P 1 21/c 1'
_symmetry_space_group_name_Hall '-P 2ybc'
_symmetry_space_group_name_H-M 'P 1 21/c 1'
_atom_sites_solution_hydrogens geom
_atom_sites_solution_primary direct
_atom_sites_solution_secondary difmap
_audit_creation_method SHELXL-2014/7
_cell_angle_alpha 90
_cell_angle_beta 116.2910(10)
_cell_angle_gamma 90
_cell_formula_units_Z 8
_cell_length_a 22.5926(6)
_cell_length_b 17.1813(4)
_cell_length_c 24.2882(6)
_cell_measurement_reflns_used 6899
_cell_measurement_temperature 190(2)
_cell_measurement_theta_max 45.201
_cell_measurement_theta_min 2.181
_cell_volume 8452.7(4)
_computing_cell_refinement 'Bruker SAINT'
_computing_data_reduction 'Bruker SAINT'
_computing_molecular_graphics 'Bruker SHELXTL'
_computing_publication_material 'Bruker SHELXTL'
_computing_structure_refinement 'SHELXL-2014/7 (Sheldrick, 2014)'
_computing_structure_solution 'SHELXS-97 (Sheldrick, 2008)'
_diffrn_ambient_temperature 190(2)
_diffrn_measured_fraction_theta_full 0.999
_diffrn_measured_fraction_theta_max 0.999
_diffrn_measurement_device_type 'Bruker APEX CCD area detector'
_diffrn_measurement_method 'phi and omega scans'
_diffrn_radiation_type CuK\a
_diffrn_radiation_wavelength 1.54184
_diffrn_reflns_av_R_equivalents 0.0852
_diffrn_reflns_av_unetI/netI 0.0397
_diffrn_reflns_Laue_measured_fraction_full 0.999
_diffrn_reflns_Laue_measured_fraction_max 0.999
_diffrn_reflns_limit_h_max 20
_diffrn_reflns_limit_h_min -20
_diffrn_reflns_limit_k_max 15
_diffrn_reflns_limit_k_min -15
_diffrn_reflns_limit_l_max 22
_diffrn_reflns_limit_l_min -22
_diffrn_reflns_number 110767
_diffrn_reflns_point_group_measured_fraction_full 0.999
_diffrn_reflns_point_group_measured_fraction_max 0.999
_diffrn_reflns_theta_full 45.201
_diffrn_reflns_theta_max 45.201
_diffrn_reflns_theta_min 2.181
_exptl_absorpt_coefficient_mu 0.699
_exptl_absorpt_correction_T_max 0.959
_exptl_absorpt_correction_T_min 0.889
_exptl_absorpt_process_details 'SADABS, Sheldrick, 1996'
_exptl_crystal_colour black
_exptl_crystal_density_diffrn 1.583
_exptl_crystal_density_method 'not measured'
_exptl_crystal_description block
_exptl_crystal_F_000 4112
_exptl_crystal_size_max 0.17
_exptl_crystal_size_mid 0.14
_exptl_crystal_size_min 0.06
_refine_diff_density_max 0.353
_refine_diff_density_min -0.231
_refine_diff_density_rms 0.043
_refine_ls_extinction_coef 0.00020(2)
_refine_ls_extinction_expression Fc^*^=kFc[1+0.001xFc^2^\l^3^/sin(2\q)]^-1/4^
_refine_ls_extinction_method 'SHELXL-2014/7 (Sheldrick 2014'
_refine_ls_goodness_of_fit_ref 1.045
_refine_ls_hydrogen_treatment constr
_refine_ls_matrix_type full
_refine_ls_number_parameters 1478
_refine_ls_number_reflns 6899
_refine_ls_number_restraints 0
_refine_ls_restrained_S_all 1.045
_refine_ls_R_factor_all 0.0672
_refine_ls_R_factor_gt 0.0431
_refine_ls_shift/su_max 0.008
_refine_ls_shift/su_mean 0.001
_refine_ls_structure_factor_coef Fsqd
_refine_ls_weighting_details 'w=1/[\s^2^(Fo^2^)+(0.0660P)^2^+4.1297P] where P=(Fo^2^+2Fc^2^)/3'
_refine_ls_weighting_scheme calc
_refine_ls_wR_factor_gt 0.0994
_refine_ls_wR_factor_ref 0.1108
_reflns_Friedel_coverage 0.000
_reflns_number_gt 5275
_reflns_number_total 6899
_reflns_threshold_expression 'I > 2\s(I)'
_cod_data_source_file jo7b01732_si_002.cif
_cod_data_source_block e_C60(QM)2
_cod_database_code 4032820
_shelx_shelxl_version_number 2014/7
_shelx_space_group_comment
;
The symmetry employed for this shelxl refinement is uniquely defined
by the following loop, which should always be used as a source of
symmetry information in preference to the above space-group names.
They are only intended as comments.
;

loop_
_space_group_symop_operation_xyz
'x, y, z'
'-x, y+1/2, -z+1/2'
'-x, -y, -z'
'x, -y-1/2, z-1/2'

loop_
_atom_site_label
_atom_site_type_symbol
_atom_site_fract_x
_atom_site_fract_y
_atom_site_fract_z
_atom_site_U_iso_or_equiv
_atom_site_adp_type
_atom_site_occupancy
_atom_site_site_symmetry_order
_atom_site_calc_flag
_atom_site_refinement_flags_posn
_atom_site_refinement_flags_adp
C001 C 0.7955(2) 0.2054(2) 0.8044(2) 0.0229(11) Uani 1 1 d . .
C002 C 0.5852(2) 0.6171(2) 0.35854(18) 0.0225(11) Uani 1 1 d . .
C003 C 0.77627(18) 0.7097(3) 0.57860(19) 0.0241(11) Uani 1 1 d . .
C004 C 0.6889(2) 0.6855(3) 0.39243(19) 0.0214(10) Uani 1 1 d . .
C005 C 0.6585(2) 0.7519(3) 0.36167(18) 0.0244(11) Uani 1 1 d . .
C006 C 0.7146(2) 0.5988(2) 0.57633(19) 0.0224(11) Uani 1 1 d . .
C007 C 0.76532(18) 0.7635(2) 0.4814(2) 0.0218(10) Uani 1 1 d . .
C008 C 0.6013(2) 0.5641(2) 0.5453(2) 0.0250(11) Uani 1 1 d . .
C009 C 0.9016(2) 0.2035(2) 0.88555(19) 0.0255(11) Uani 1 1 d . .
C00A C 0.7699(2) 0.8370(2) 0.3383(2) 0.0244(11) Uani 1 1 d . .
C00B C 0.75558(19) 0.6348(3) 0.5503(2) 0.0256(11) Uani 1 1 d . .
C00C C 0.73965(18) 0.6261(2) 0.4892(2) 0.0233(11) Uani 1 1 d . .
C00D C 0.8587(2) 0.1641(2) 0.8305(2) 0.0222(11) Uani 1 1 d . .
C00E C 0.5964(2) 0.6138(3) 0.5883(2) 0.0287(11) Uani 1 1 d . .
C00F C 0.75749(19) 0.8486(3) 0.5521(2) 0.0259(11) Uani 1 1 d . .
C00G C 0.7491(2) 0.7203(3) 0.62247(17) 0.0271(11) Uani 1 1 d . .
C00H C 0.69139(19) 0.5648(2) 0.44736(18) 0.0237(11) Uani 1 1 d . .
C00I C 0.5442(2) 0.5810(2) 0.3847(2) 0.0255(11) Uani 1 1 d . .
C00J C 0.78043(17) 0.7721(3) 0.5444(2) 0.0227(11) Uani 1 1 d . .
C00K C 0.5733(2) 0.5468(2) 0.4414(2) 0.0237(11) Uani 1 1 d . .
C00L C 0.73433(18) 0.2960(3) 0.66051(19) 0.0271(11) Uani 1 1 d . .
C00M C 0.72892(18) 0.2839(3) 0.7169(2) 0.0252(11) Uani 1 1 d . .
C00N C 0.5883(2) 0.7526(3) 0.32903(17) 0.0245(11) Uani 1 1 d . .
C00O C 0.7591(2) 0.2109(2) 0.7417(2) 0.0238(11) Uani 1 1 d . .
C00P C 0.8008(2) 0.2690(3) 0.84421(19) 0.0257(11) Uani 1 1 d . .
C00Q C 0.45897(19) 0.6389(3) 0.4090(2) 0.0261(11) Uani 1 1 d . .
C00R C 0.7283(2) 0.8854(2) 0.4937(2) 0.0268(11) Uani 1 1 d . .
C00S C 0.7677(2) 0.2309(3) 0.65069(17) 0.0267(11) Uani 1 1 d . .
C00T C 0.9925(2) 0.1785(2) 0.8606(2) 0.0291(11) Uani 1 1 d . .
C00U C 0.74388(19) 0.6915(3) 0.4545(2) 0.0230(11) Uani 1 1 d . .
C00V C 0.5382(2) 0.6616(3) 0.5716(2) 0.0295(11) Uani 1 1 d . .
C00W C 0.84134(19) 0.1193(2) 0.72296(18) 0.0244(11) Uani 1 1 d . .
C00X C 0.8817(2) 0.1312(2) 0.79196(19) 0.0228(11) Uani 1 1 d . .
C00Y C 0.6525(2) 0.6160(2) 0.39072(18) 0.0252(11) Uani 1 1 d . .
C00Z C 0.7111(2) 0.6519(3) 0.62036(17) 0.0258(11) Uani 1 1 d . .
C010 C 0.73423(18) 0.3472(3) 0.7548(2) 0.0266(11) Uani 1 1 d . .
C011 C 0.5520(2) 0.6862(3) 0.32702(17) 0.0272(11) Uani 1 1 d . .
C012 C 0.8913(2) 0.1504(2) 0.7015(2) 0.0281(11) Uani 1 1 d . .
C013 C 0.9560(2) 0.1520(2) 0.7513(2) 0.0274(11) Uani 1 1 d . .
C014 C 0.4862(2) 0.6286(2) 0.36783(19) 0.0258(11) Uani 1 1 d . .
C015 C 0.4861(2) 0.6565(3) 0.5131(2) 0.0278(11) Uani 1 1 d . .
C016 C 0.4683(2) 0.7663(3) 0.33904(18) 0.0288(11) Uani 1 1 d . .
C017 C 0.6669(2) 0.8014(3) 0.63621(18) 0.0331(12) Uani 1 1 d . .
C018 C 0.8220(2) 0.8453(2) 0.3966(2) 0.0261(11) Uani 1 1 d . .
C019 C 0.7280(2) 0.7940(3) 0.63062(17) 0.0289(11) Uani 1 1 d . .
C01A C 0.6728(2) 0.9304(2) 0.4775(2) 0.0279(11) Uani 1 1 d . .
C01B C 0.6611(2) 0.5550(2) 0.53971(18) 0.0243(11) Uani 1 1 d . .
C01C C 0.7451(2) 0.4244(3) 0.7380(2) 0.0296(11) Uani 1 1 d . .
C01D C 0.6442(2) 0.4047(3) 0.41512(19) 0.0260(11) Uani 1 1 d . .
C01E C 0.7179(2) 0.0360(2) 0.69915(18) 0.0260(11) Uani 1 1 d . .
C01F C 1.0429(2) 0.2308(3) 0.8601(2) 0.0306(12) Uani 1 1 d . .
C01G C 0.5573(2) 0.9320(2) 0.4220(2) 0.0300(11) Uani 1 1 d . .
C01H C 1.0021(2) 0.2845(3) 0.92501(18) 0.0298(11) Uani 1 1 d . .
C01I C 0.5653(2) 0.8280(3) 0.33609(18) 0.0278(11) Uani 1 1 d . .
C01J C 0.68441(19) 0.8348(2) 0.37978(17) 0.0249(11) Uani 1 1 d . .
C01K C 0.8762(2) 0.2005(3) 0.6533(2) 0.0302(11) Uani 1 1 d . .
C01L C 0.5591(2) 0.7371(3) 0.6006(2) 0.0336(12) Uani 1 1 d . .
C01M C 0.7889(2) 0.4645(3) 0.7934(2) 0.0303(11) Uani 1 1 d . .
C01N C 0.6213(2) 0.8746(2) 0.3733(2) 0.0281(11) Uani 1 1 d . .
C01O C 1.0045(2) 0.2009(3) 0.7507(2) 0.0319(12) Uani 1 1 d . .
C01P C 0.5735(2) 0.9423(2) 0.4861(2) 0.0313(12) Uani 1 1 d . .
C01Q C 0.6531(2) 0.6592(3) 0.62693(17) 0.0277(11) Uani 1 1 d . .
C01R C 0.5019(2) 0.8883(3) 0.3845(2) 0.0322(11) Uani 1 1 d . .
C01S C 0.4898(2) 0.6031(2) 0.4682(2) 0.0256(11) Uani 1 1 d . .
C01T C 1.06011(19) 0.3192(3) 0.7892(2) 0.0328(12) Uani 1 1 d . .
C01U C 0.9889(2) 0.2531(3) 0.7001(2) 0.0323(12) Uani 1 1 d . .
C01V C 0.6524(2) 0.4354(2) 0.47572(18) 0.0304(11) Uani 1 1 d . .
H1 H 0.6952 0.4197 0.5074 0.036 Uiso 1 1 calc R U
H2 H 0.6189 0.4127 0.4854 0.036 Uiso 1 1 calc R U
C01W C 0.7706(2) 0.3386(3) 0.8200(2) 0.0260(11) Uani 1 1 d . .
C01X C 0.44057(18) 0.7772(3) 0.3819(2) 0.0297(11) Uani 1 1 d . .
C01Y C 0.9168(2) 0.4629(3) 0.8901(2) 0.0313(11) Uani 1 1 d . .
C01Z C 0.9350(2) 0.5031(2) 0.7118(2) 0.0325(12) Uani 1 1 d . .
C020 C 0.5468(2) 0.5589(2) 0.4840(2) 0.0251(11) Uani 1 1 d . .
C021 C 0.74378(19) 0.3715(3) 0.64388(19) 0.0290(11) Uani 1 1 d . .
C022 C 0.9500(2) 0.1402(2) 0.8072(2) 0.0264(11) Uani 1 1 d . .
C023 C 0.77211(18) 0.1647(2) 0.69431(18) 0.0269(11) Uani 1 1 d . .
C024 C 0.5059(2) 0.8352(3) 0.34079(19) 0.0301(11) Uani 1 1 d . .
C025 C 0.6341(3) 0.8712(3) 0.6040(2) 0.0317(12) Uani 1 1 d . .
C026 C 0.64680(19) 0.5262(2) 0.47573(18) 0.0235(11) Uani 1 1 d . .
C027 C 0.9483(2) 0.5271(2) 0.8164(2) 0.0328(12) Uani 1 1 d . .
C028 C 0.7497(2) 0.4364(3) 0.6835(2) 0.0305(11) Uani 1 1 d . .
C029 C 0.9675(2) 0.2107(3) 0.90069(19) 0.0295(11) Uani 1 1 d . .
C02A C 0.8237(2) 0.3196(3) 0.61075(17) 0.0317(12) Uani 1 1 d . .
C02B C 0.6874(2) 0.4365(2) 0.39417(19) 0.0246(11) Uani 1 1 d . .
C02C C 0.6171(2) 0.9249(2) 0.4154(2) 0.0289(11) Uani 1 1 d . .
C02D C 0.8074(2) 0.2788(3) 0.97395(18) 0.0302(11) Uani 1 1 d . .
C02E C 0.8363(3) 0.5157(2) 0.7920(2) 0.0331(12) Uani 1 1 d . .
C02F C 0.7787(2) -0.0023(3) 0.7244(2) 0.0284(11) Uani 1 1 d . .
C02G C 0.5272(2) 0.8041(3) 0.5694(2) 0.0321(12) Uani 1 1 d . .
C02H C 0.8049(2) 0.4124(3) 0.8446(2) 0.0275(11) Uani 1 1 d . .
C02I C 0.4729(2) 0.7987(3) 0.5084(2) 0.0340(12) Uani 1 1 d . .
C02J C 1.0488(2) 0.2416(3) 0.8061(2) 0.0314(12) Uani 1 1 d . .
C02K C 0.8626(2) 0.2606(2) 0.90502(18) 0.0265(11) Uani 1 1 d . .
C02L C 0.9018(2) 0.5148(2) 0.8418(2) 0.0324(12) Uani 1 1 d . .
C02M C 0.74484(18) 0.8411(2) 0.44714(18) 0.0252(11) Uani 1 1 d . .
C02N C 0.7810(2) 0.8037(2) 0.2919(2) 0.0309(11) Uani 1 1 d . .
H17 H 0.7460 0.7970 0.2532 0.037 Uiso 1 1 calc R U
C02O C 0.4523(2) 0.7260(3) 0.4805(2) 0.0318(12) Uani 1 1 d . .
C02P C 0.5997(2) 0.3201(2) 0.3275(2) 0.0335(12) Uani 1 1 d . .
H18 H 0.5695 0.2822 0.3044 0.040 Uiso 1 1 calc R U
C02Q C 0.4619(2) 0.8530(3) 0.4103(2) 0.0331(12) Uani 1 1 d . .
C02R C 0.73149(19) 0.5013(2) 0.43204(18) 0.0296(11) Uani 1 1 d . .
H3 H 0.7533 0.5251 0.4096 0.035 Uiso 1 1 calc R U
H4 H 0.7653 0.4801 0.4700 0.035 Uiso 1 1 calc R U
C02S C 1.04855(19) 0.2958(3) 0.89975(19) 0.0293(11) Uani 1 1 d . .
C02T C 0.9688(2) 0.3460(3) 0.93366(17) 0.0308(11) Uani 1 1 d . .
C02U C 0.43568(18) 0.7150(3) 0.4158(2) 0.0302(11) Uani 1 1 d . .
C02V C 0.7899(2) 0.3833(3) 0.61865(18) 0.0323(12) Uani 1 1 d . .
C02W C 0.8934(2) 0.3264(3) 0.62612(19) 0.0338(12) Uani 1 1 d . .
C02X C 0.4771(2) 0.8633(3) 0.4719(2) 0.0334(12) Uani 1 1 d . .
C02Y C 0.8412(2) 0.3480(3) 0.99876(19) 0.0346(12) Uani 1 1 d . .
C02Z C 0.4905(2) 0.6935(3) 0.33230(17) 0.0251(11) Uani 1 1 d . .
C030 C 0.9108(2) 0.5350(2) 0.7504(2) 0.0332(12) Uani 1 1 d . .
C031 C 0.7328(2) 0.8594(3) 0.59492(19) 0.0278(11) Uani 1 1 d . .
C032 C 0.8244(2) 0.4561(3) 0.64218(19) 0.0320(11) Uani 1 1 d . .
C033 C 0.6671(2) 0.0090(3) 0.71074(19) 0.0319(11) Uani 1 1 d . .
H19 H 0.6266 0.0345 0.6940 0.038 Uiso 1 1 calc R U
C034 C 0.6447(2) 0.3491(3) 0.30843(19) 0.0328(12) Uani 1 1 d . .
H20 H 0.6456 0.3294 0.2731 0.039 Uiso 1 1 calc R U
C035 C 1.0333(2) 0.4551(3) 0.8006(2) 0.0339(12) Uani 1 1 d . .
C036 C 0.9254(2) 0.3966(3) 0.6478(2) 0.0324(12) Uani 1 1 d . .
C037 C 0.8121(2) 0.2421(3) 0.62717(18) 0.0304(11) Uani 1 1 d . .
C038 C 0.7048(2) 0.8682(2) 0.33048(18) 0.0310(11) Uani 1 1 d . .
H13 H 0.6711 0.8550 0.2898 0.037 Uiso 1 1 calc R U
H14 H 0.7073 0.9245 0.3337 0.037 Uiso 1 1 calc R U
C039 C 0.8412(2) 0.5276(2) 0.7352(2) 0.0342(12) Uani 1 1 d . .
C03A C 1.0227(2) 0.3262(3) 0.7231(2) 0.0337(12) Uani 1 1 d . .
C03B C 0.7992(2) 0.4887(3) 0.6825(2) 0.0308(11) Uani 1 1 d . .
C03C C 0.6747(2) 0.9065(3) 0.5785(2) 0.0322(11) Uani 1 1 d . .
C03D C 0.5348(2) 0.9086(3) 0.5109(2) 0.0341(12) Uani 1 1 d . .
C03E C 0.9252(3) 0.2539(3) 0.6522(2) 0.0322(12) Uani 1 1 d . .
C03F C 1.0247(2) 0.4349(3) 0.8920(2) 0.0318(11) Uani 1 1 d . .
C03G C 0.6763(2) -0.0561(3) 0.7473(2) 0.0354(12) Uani 1 1 d . .
H21 H 0.6418 -0.0744 0.7548 0.042 Uiso 1 1 calc R U
C03H C 0.71399(19) 0.1060(2) 0.66088(18) 0.0328(12) Uani 1 1 d . .
H5 H 0.6724 0.1324 0.6503 0.039 Uiso 1 1 calc R U
H6 H 0.7145 0.0890 0.6230 0.039 Uiso 1 1 calc R U
C03I C 0.80565(19) 0.8813(2) 0.44428(18) 0.0320(12) Uani 1 1 d . .
H15 H 0.7961 0.9362 0.4351 0.038 Uiso 1 1 calc R U
H16 H 0.8436 0.8773 0.4841 0.038 Uiso 1 1 calc R U
C03J C 0.8674(2) 0.4122(2) 0.8922(2) 0.0286(11) Uani 1 1 d . .
C03K C 0.5998(2) 0.3475(2) 0.3810(2) 0.0307(11) Uani 1 1 d . .
H22 H 0.5699 0.3276 0.3942 0.037 Uiso 1 1 calc R U
C03L C 1.06557(18) 0.3820(3) 0.8276(2) 0.0319(12) Uani 1 1 d . .
C03M C 0.6307(2) 0.7358(3) 0.63495(18) 0.0314(12) Uani 1 1 d . .
C03N C 1.0086(2) 0.4880(3) 0.8409(2) 0.0321(12) Uani 1 1 d . .
C03O C 0.8915(2) 0.4628(3) 0.6567(2) 0.0330(12) Uani 1 1 d . .
C03P C 0.7876(2) -0.0673(3) 0.7602(2) 0.0358(12) Uani 1 1 d . .
H23 H 0.8278 -0.0934 0.7762 0.043 Uiso 1 1 calc R U
C03Q C 0.6883(2) 0.4072(2) 0.3417(2) 0.0310(11) Uani 1 1 d . .
H24 H 0.7183 0.4266 0.3286 0.037 Uiso 1 1 calc R U
C03R C 0.6453(2) 0.9412(2) 0.5207(2) 0.0311(11) Uani 1 1 d . .
C03S C 1.05988(19) 0.3702(3) 0.8837(2) 0.0317(12) Uani 1 1 d . .
C03T C 0.8304(2) 0.0306(2) 0.70853(19) 0.0338(12) Uani 1 1 d . .
H7 H 0.8174 0.0223 0.6652 0.041 Uiso 1 1 calc R U
H8 H 0.8717 0.0032 0.7316 0.041 Uiso 1 1 calc R U
C03U C 0.9971(2) 0.4621(3) 0.7371(2) 0.0332(12) Uani 1 1 d . .
C03V C 0.8845(2) 0.8212(2) 0.4075(2) 0.0326(12) Uani 1 1 d . .
H25 H 0.9193 0.8262 0.4465 0.039 Uiso 1 1 calc R U
C03W C 0.9795(2) 0.4223(3) 0.91585(18) 0.0310(11) Uani 1 1 d . .
C03X C 0.9916(2) 0.3968(3) 0.6977(2) 0.0363(12) Uani 1 1 d . .
C03Y C 0.7364(3) -0.0942(3) 0.77267(19) 0.0378(12) Uani 1 1 d . .
H26 H 0.7427 -0.1373 0.7978 0.045 Uiso 1 1 calc R U
C03Z C 0.8425(2) 0.2220(2) 0.95238(18) 0.0338(12) Uani 1 1 d . .
H9 H 0.8140 0.1778 0.9335 0.041 Uiso 1 1 calc R U
H10 H 0.8817 0.2032 0.9872 0.041 Uiso 1 1 calc R U
C040 C 0.5654(3) 0.8726(3) 0.5709(2) 0.0363(12) Uani 1 1 d . .
C041 C 0.8436(3) 0.7804(2) 0.3027(2) 0.0368(12) Uani 1 1 d . .
H27 H 0.8509 0.7585 0.2712 0.044 Uiso 1 1 calc R U
C042 C 0.7444(2) 0.2682(3) 0.96839(18) 0.0375(12) Uani 1 1 d . .
H28 H 0.7215 0.2225 0.9513 0.045 Uiso 1 1 calc R U
C043 C 0.9005(2) 0.3412(2) 0.93209(18) 0.0288(11) Uani 1 1 d . .
C044 C 0.4927(2) 0.5702(3) 0.1845(2) 0.0427(13) Uani 1 1 d . .
H33 H 0.5257 0.5779 0.1721 0.051 Uiso 1 1 calc R U
C045 C 0.5010(2) 0.5160(3) 0.2293(2) 0.0428(13) Uani 1 1 d . .
H34 H 0.5397 0.4870 0.2468 0.051 Uiso 1 1 calc R U
C046 C 0.9074(2) 0.3556(2) 0.99852(18) 0.0393(12) Uani 1 1 d . .
H11 H 0.9379 0.3180 1.0267 0.047 Uiso 1 1 calc R U
H12 H 0.9250 0.4073 1.0122 0.047 Uiso 1 1 calc R U
C047 C 0.8955(2) 0.7896(2) 0.3604(2) 0.0371(12) Uani 1 1 d . .
H29 H 0.9379 0.7746 0.3676 0.044 Uiso 1 1 calc R U
C048 C 0.4525(3) 0.5045(3) 0.2484(2) 0.0457(13) Uani 1 1 d . .
H35 H 0.4584 0.4681 0.2787 0.055 Uiso 1 1 calc R U
C049 C 0.7489(3) 0.3934(3) 1.0130(2) 0.0475(14) Uani 1 1 d . .
H30 H 0.7292 0.4315 1.0265 0.057 Uiso 1 1 calc R U
C04A C 0.7152(2) 0.3255(3) 0.9882(2) 0.0463(13) Uani 1 1 d . .
H31 H 0.6729 0.3182 0.9847 0.056 Uiso 1 1 calc R U
C04B C 0.3872(2) 0.6015(3) 0.1774(3) 0.0518(14) Uani 1 1 d . .
H36 H 0.3486 0.6307 0.1598 0.062 Uiso 1 1 calc R U
C04C C 0.8118(3) 0.4055(3) 1.01817(19) 0.0442(13) Uani 1 1 d . .
H32 H 0.8340 0.4518 1.0345 0.053 Uiso 1 1 calc R U
C04D C 0.3952(3) 0.5480(3) 0.2218(3) 0.0503(14) Uani 1 1 d . .
H37 H 0.3620 0.5408 0.2341 0.060 Uiso 1 1 calc R U
C04E C 0.4355(3) 0.6125(3) 0.1586(2) 0.0486(13) Uani 1 1 d . .
H38 H 0.4293 0.6487 0.1282 0.058 Uiso 1 1 calc R U
C04F C 1.0799(3) -0.0269(4) 1.0390(4) 0.0801(18) Uani 1 1 d . .
H39 H 1.0721 -0.0788 1.0445 0.096 Uiso 1 1 calc R U
C04G C 1.0840(3) -0.0051(5) 0.9871(3) 0.0826(19) Uani 1 1 d . .
H40 H 1.0775 -0.0415 0.9566 0.099 Uiso 1 1 calc R U
C04H C 1.1045(3) 0.1246(4) 1.0250(5) 0.101(3) Uani 1 1 d . .
H41 H 1.1132 0.1765 1.0205 0.121 Uiso 1 1 calc R U
C04I C 1.0977(3) 0.0701(6) 0.9800(3) 0.090(2) Uani 1 1 d . .
H42 H 1.1025 0.0852 0.9454 0.108 Uiso 1 1 calc R U
C04J C 1.0870(3) 0.0259(5) 1.0828(3) 0.092(2) Uani 1 1 d . .
H43 H 1.0841 0.0103 1.1182 0.110 Uiso 1 1 calc R U
C04K C 1.0983(3) 0.1009(5) 1.0752(4) 0.107(3) Uani 1 1 d . .
H44 H 1.1018 0.1371 1.1050 0.128 Uiso 1 1 calc R U

loop_
_atom_site_aniso_label
_atom_site_aniso_U_11
_atom_site_aniso_U_22
_atom_site_aniso_U_33
_atom_site_aniso_U_23
_atom_site_aniso_U_13
_atom_site_aniso_U_12
C001 0.024(3) 0.023(3) 0.026(3) -0.003(3) 0.015(3) -0.005(2)
C002 0.024(3) 0.023(3) 0.020(3) -0.006(2) 0.008(3) -0.004(3)
C003 0.013(3) 0.032(3) 0.021(3) 0.006(3) 0.002(2) 0.002(2)
C004 0.018(3) 0.025(3) 0.022(3) -0.007(2) 0.010(3) -0.004(3)
C005 0.023(3) 0.026(3) 0.025(3) 0.001(3) 0.011(3) 0.001(3)
C006 0.020(3) 0.025(3) 0.020(3) 0.010(3) 0.007(3) 0.006(2)
C007 0.014(3) 0.024(3) 0.025(3) 0.001(3) 0.007(2) 0.001(2)
C008 0.033(3) 0.020(3) 0.026(3) 0.007(2) 0.017(3) 0.000(2)
C009 0.027(3) 0.026(3) 0.021(3) 0.001(2) 0.008(3) -0.001(3)
C00A 0.027(3) 0.021(3) 0.022(3) 0.005(2) 0.009(3) -0.001(2)
C00B 0.022(3) 0.027(3) 0.024(3) 0.006(3) 0.006(2) 0.006(2)
C00C 0.017(3) 0.027(3) 0.028(3) 0.006(3) 0.012(2) 0.008(2)
C00D 0.019(3) 0.020(3) 0.029(3) 0.005(3) 0.012(3) -0.003(3)
C00E 0.034(4) 0.031(3) 0.027(3) 0.004(3) 0.019(3) -0.003(3)
C00F 0.021(3) 0.026(3) 0.026(3) -0.007(3) 0.007(3) -0.009(2)
C00G 0.018(3) 0.042(4) 0.014(3) 0.000(2) 0.000(2) 0.001(3)
C00H 0.024(3) 0.022(3) 0.027(3) -0.002(2) 0.013(2) -0.004(2)
C00I 0.027(3) 0.020(3) 0.028(3) -0.002(2) 0.010(3) -0.006(3)
C00J 0.011(3) 0.030(3) 0.022(3) -0.002(3) 0.003(2) -0.001(2)
C00K 0.026(3) 0.016(3) 0.030(3) -0.002(2) 0.014(3) -0.005(2)
C00L 0.010(3) 0.034(4) 0.024(3) 0.002(3) -0.003(2) 0.000(3)
C00M 0.015(3) 0.034(4) 0.025(3) 0.003(3) 0.008(2) 0.002(2)
C00N 0.024(3) 0.028(3) 0.018(3) 0.002(2) 0.006(3) 0.002(3)
C00O 0.016(3) 0.028(3) 0.031(3) -0.003(3) 0.013(3) -0.009(2)
C00P 0.018(3) 0.032(3) 0.030(3) -0.001(3) 0.014(3) -0.004(3)
C00Q 0.018(3) 0.021(3) 0.038(4) -0.002(3) 0.011(3) -0.007(2)
C00R 0.026(3) 0.020(3) 0.036(3) -0.007(3) 0.015(3) -0.010(2)
C00S 0.020(3) 0.039(3) 0.018(3) -0.003(2) 0.006(2) -0.005(3)
C00T 0.020(3) 0.030(3) 0.028(3) 0.006(3) 0.001(3) 0.011(3)
C00U 0.015(3) 0.028(3) 0.030(3) -0.001(3) 0.013(3) 0.003(2)
C00V 0.026(3) 0.039(4) 0.030(3) 0.003(3) 0.019(3) -0.001(3)
C00W 0.021(3) 0.025(3) 0.030(3) -0.004(2) 0.014(3) 0.000(2)
C00X 0.022(3) 0.018(3) 0.030(3) 0.002(2) 0.013(3) 0.000(2)
C00Y 0.029(3) 0.027(3) 0.023(3) -0.007(2) 0.015(3) -0.002(3)
C00Z 0.022(3) 0.031(3) 0.019(3) 0.002(2) 0.004(2) 0.002(3)
C010 0.012(3) 0.031(4) 0.036(4) -0.002(3) 0.010(3) 0.005(2)
C011 0.026(3) 0.033(3) 0.019(3) 0.001(2) 0.006(2) -0.003(3)
C012 0.034(4) 0.027(3) 0.026(3) -0.006(3) 0.015(3) 0.004(2)
C013 0.017(3) 0.027(3) 0.041(4) -0.001(2) 0.015(3) 0.006(2)
C014 0.018(3) 0.029(3) 0.026(3) -0.002(3) 0.005(3) -0.007(2)
C015 0.024(3) 0.032(3) 0.038(3) 0.000(3) 0.023(3) -0.006(3)
C016 0.018(3) 0.031(4) 0.026(3) 0.007(2) 0.000(2) 0.001(3)
C017 0.033(3) 0.041(4) 0.026(3) -0.011(3) 0.014(3) -0.006(3)
C018 0.031(3) 0.025(3) 0.030(3) -0.001(2) 0.021(3) -0.004(2)
C019 0.020(3) 0.042(4) 0.019(3) -0.005(3) 0.004(2) -0.003(3)
C01A 0.033(3) 0.012(3) 0.043(4) -0.005(2) 0.020(3) -0.006(2)
C01B 0.026(3) 0.025(3) 0.022(3) 0.007(2) 0.011(3) 0.002(3)
C01C 0.017(3) 0.030(4) 0.040(4) 0.006(3) 0.012(3) 0.011(2)
C01D 0.031(3) 0.026(3) 0.025(3) 0.003(3) 0.016(3) 0.007(3)
C01E 0.025(3) 0.028(3) 0.022(3) -0.005(2) 0.009(3) -0.005(3)
C01F 0.012(3) 0.035(3) 0.037(3) 0.006(3) 0.003(2) 0.004(2)
C01G 0.025(3) 0.018(3) 0.045(4) 0.004(3) 0.014(3) 0.005(3)
C01H 0.023(3) 0.033(4) 0.021(3) -0.002(2) -0.001(2) -0.003(3)
C01I 0.022(3) 0.027(3) 0.028(3) 0.009(2) 0.005(3) 0.000(3)
C01J 0.022(3) 0.024(3) 0.028(3) 0.003(2) 0.010(2) -0.002(2)
C01K 0.027(3) 0.038(3) 0.029(3) -0.010(3) 0.016(3) 0.004(3)
C01L 0.036(4) 0.041(4) 0.034(3) -0.008(3) 0.025(3) -0.005(3)
C01M 0.032(3) 0.022(3) 0.042(4) 0.000(3) 0.021(3) 0.010(3)
C01N 0.025(3) 0.024(3) 0.034(3) 0.010(3) 0.012(3) 0.003(3)
C01O 0.022(3) 0.039(3) 0.037(4) -0.002(3) 0.016(3) 0.008(3)
C01P 0.034(4) 0.016(3) 0.048(4) -0.003(2) 0.021(3) 0.005(2)
C01Q 0.029(3) 0.033(3) 0.018(3) 0.002(2) 0.008(3) -0.002(3)
C01R 0.025(3) 0.025(3) 0.042(3) 0.009(3) 0.010(3) 0.005(3)
C01S 0.023(3) 0.023(3) 0.035(3) -0.001(3) 0.017(3) -0.008(2)
C01T 0.014(3) 0.043(4) 0.046(4) -0.003(3) 0.018(3) -0.005(2)
C01U 0.023(4) 0.041(4) 0.041(4) -0.015(3) 0.022(3) -0.006(3)
C01V 0.029(3) 0.026(3) 0.038(3) 0.007(2) 0.017(2) 0.004(2)
C01W 0.023(3) 0.029(4) 0.031(4) -0.003(3) 0.017(3) 0.003(3)
C01X 0.007(3) 0.038(4) 0.035(3) 0.001(3) 0.002(2) 0.005(2)
C01Y 0.040(4) 0.029(3) 0.029(3) -0.007(3) 0.019(3) -0.007(3)
C01Z 0.037(4) 0.025(3) 0.037(4) 0.003(3) 0.017(3) -0.008(3)
C020 0.029(3) 0.019(3) 0.032(3) 0.002(2) 0.019(3) -0.003(3)
C021 0.017(3) 0.041(4) 0.024(3) 0.006(3) 0.004(2) 0.005(2)
C022 0.021(3) 0.025(3) 0.034(3) 0.006(3) 0.013(3) 0.008(2)
C023 0.023(3) 0.034(3) 0.026(3) -0.003(3) 0.013(2) -0.002(2)
C024 0.024(3) 0.029(3) 0.027(3) 0.012(3) 0.002(2) 0.004(3)
C025 0.038(4) 0.028(3) 0.032(3) -0.016(3) 0.019(3) -0.006(3)
C026 0.020(3) 0.024(3) 0.027(3) 0.003(2) 0.011(2) 0.000(2)
C027 0.037(4) 0.021(3) 0.042(4) -0.007(2) 0.019(3) -0.011(3)
C028 0.019(3) 0.029(3) 0.036(3) 0.002(3) 0.006(2) 0.009(3)
C029 0.023(3) 0.032(3) 0.026(3) 0.007(2) 0.004(3) 0.004(3)
C02A 0.030(4) 0.048(4) 0.014(3) -0.002(2) 0.007(2) -0.008(3)
C02B 0.025(3) 0.022(3) 0.026(3) 0.001(3) 0.010(3) 0.005(2)
C02C 0.032(4) 0.019(3) 0.037(4) 0.003(3) 0.016(3) 0.001(2)
C02D 0.039(4) 0.030(3) 0.023(3) 0.002(2) 0.014(3) 0.002(3)
C02E 0.043(4) 0.019(3) 0.043(4) 0.002(2) 0.025(4) 0.007(3)
C02F 0.029(4) 0.021(3) 0.037(3) -0.009(3) 0.016(3) -0.006(3)
C02G 0.028(3) 0.035(4) 0.042(4) -0.006(3) 0.023(3) -0.001(3)
C02H 0.034(4) 0.023(3) 0.032(3) -0.002(3) 0.021(3) 0.003(3)
C02I 0.024(3) 0.029(4) 0.058(4) -0.001(3) 0.027(3) 0.006(3)
C02J 0.014(3) 0.037(4) 0.041(4) 0.002(3) 0.010(3) 0.006(2)
C02K 0.033(3) 0.027(3) 0.024(3) -0.001(2) 0.016(3) -0.005(2)
C02L 0.038(4) 0.024(3) 0.038(3) -0.008(3) 0.019(4) -0.006(3)
C02M 0.021(3) 0.026(3) 0.030(3) -0.005(2) 0.013(3) -0.006(2)
C02N 0.031(4) 0.029(3) 0.033(3) -0.002(2) 0.015(3) -0.004(2)
C02O 0.019(3) 0.037(4) 0.045(4) 0.008(3) 0.019(3) 0.001(3)
C02P 0.034(3) 0.031(3) 0.033(3) -0.008(3) 0.013(3) -0.006(2)
C02Q 0.021(3) 0.027(3) 0.046(4) 0.005(3) 0.011(3) 0.011(2)
C02R 0.030(3) 0.027(3) 0.032(3) 0.003(2) 0.014(2) 0.004(2)
C02S 0.013(3) 0.035(4) 0.027(3) 0.000(3) -0.002(2) 0.002(2)
C02T 0.032(3) 0.033(4) 0.022(3) -0.003(2) 0.006(2) -0.009(3)
C02U 0.012(3) 0.039(4) 0.036(4) 0.007(3) 0.008(2) -0.002(2)
C02V 0.029(3) 0.045(4) 0.014(3) 0.007(3) 0.002(2) 0.008(3)
C02W 0.036(4) 0.046(4) 0.026(3) -0.001(3) 0.020(3) -0.004(3)
C02X 0.026(3) 0.026(3) 0.055(4) -0.003(3) 0.023(3) 0.006(3)
C02Y 0.048(4) 0.035(3) 0.024(3) -0.001(3) 0.019(3) 0.004(3)
C02Z 0.019(3) 0.031(3) 0.017(3) 0.000(3) 0.001(2) -0.005(3)
C030 0.045(4) 0.016(3) 0.044(4) -0.001(2) 0.025(3) -0.002(2)
C031 0.028(3) 0.031(3) 0.021(3) -0.011(3) 0.008(3) -0.011(3)
C032 0.034(4) 0.032(3) 0.027(3) 0.013(2) 0.012(3) 0.006(3)
C033 0.028(3) 0.033(3) 0.032(3) -0.004(3) 0.011(3) -0.002(3)
C034 0.034(3) 0.033(3) 0.032(3) -0.003(3) 0.016(3) 0.000(3)
C035 0.024(3) 0.031(3) 0.052(4) -0.004(3) 0.021(3) -0.012(3)
C036 0.036(4) 0.042(4) 0.028(3) 0.007(3) 0.022(3) 0.002(3)
C037 0.033(3) 0.035(4) 0.019(3) -0.006(2) 0.007(3) -0.009(3)
C038 0.032(3) 0.027(3) 0.033(3) 0.005(2) 0.014(2) 0.000(2)
C039 0.033(4) 0.022(3) 0.046(4) 0.010(3) 0.017(3) 0.006(2)
C03A 0.020(3) 0.051(4) 0.038(4) -0.001(3) 0.019(3) -0.003(3)
C03B 0.027(3) 0.024(3) 0.037(3) 0.014(3) 0.011(3) 0.005(3)
C03C 0.035(3) 0.027(3) 0.037(4) -0.011(3) 0.017(3) -0.008(3)
C03D 0.035(3) 0.026(3) 0.048(4) -0.002(3) 0.025(3) 0.007(3)
C03E 0.034(4) 0.038(4) 0.033(3) -0.007(3) 0.022(3) -0.007(3)
C03F 0.028(3) 0.028(3) 0.031(3) -0.007(3) 0.006(3) -0.010(3)
C03G 0.029(4) 0.037(3) 0.040(3) -0.007(3) 0.015(3) -0.006(3)
C03H 0.025(3) 0.039(3) 0.031(3) -0.013(3) 0.009(2) -0.009(2)
C03I 0.025(3) 0.031(3) 0.039(3) 0.004(2) 0.013(2) -0.001(2)
C03J 0.039(4) 0.026(3) 0.028(3) -0.004(3) 0.021(3) -0.002(3)
C03K 0.031(3) 0.026(3) 0.036(3) 0.001(3) 0.016(3) -0.002(3)
C03L 0.014(3) 0.041(4) 0.038(3) -0.007(3) 0.010(2) -0.008(3)
C03M 0.034(4) 0.041(4) 0.025(3) -0.008(2) 0.018(3) -0.005(3)
C03N 0.025(3) 0.026(3) 0.045(3) -0.006(3) 0.016(3) -0.011(3)
C03O 0.035(4) 0.032(3) 0.035(3) 0.011(3) 0.018(3) 0.004(3)
C03P 0.032(3) 0.030(3) 0.046(3) -0.007(3) 0.018(3) 0.005(3)
C03Q 0.030(3) 0.026(3) 0.038(3) 0.005(3) 0.016(3) 0.005(3)
C03R 0.034(4) 0.016(3) 0.045(4) -0.004(3) 0.020(3) -0.001(2)
C03S 0.014(3) 0.041(4) 0.030(3) -0.001(3) 0.001(2) -0.007(3)
C03T 0.032(3) 0.031(3) 0.039(3) -0.010(2) 0.017(2) -0.001(2)
C03U 0.030(4) 0.035(3) 0.042(4) 0.000(3) 0.023(3) -0.009(3)
C03V 0.027(4) 0.042(3) 0.029(3) 0.003(2) 0.012(3) -0.001(2)
C03W 0.030(3) 0.034(4) 0.021(3) -0.010(2) 0.005(3) -0.006(3)
C03X 0.031(4) 0.044(4) 0.046(4) 0.005(3) 0.028(3) -0.001(3)
C03Y 0.040(3) 0.035(3) 0.039(3) -0.007(2) 0.017(3) -0.005(3)
C03Z 0.035(3) 0.034(3) 0.029(3) -0.001(2) 0.012(2) 0.001(2)
C040 0.039(4) 0.032(3) 0.048(4) -0.016(3) 0.029(3) -0.004(3)
C041 0.044(4) 0.038(3) 0.034(4) 0.000(2) 0.022(3) -0.002(3)
C042 0.038(4) 0.046(4) 0.029(3) 0.003(2) 0.015(3) 0.003(3)
C043 0.030(3) 0.035(3) 0.024(3) -0.005(3) 0.015(2) -0.005(3)
C044 0.038(4) 0.048(4) 0.042(3) -0.010(3) 0.017(3) -0.002(3)
C045 0.036(4) 0.044(4) 0.042(4) -0.018(3) 0.011(3) -0.001(3)
C046 0.048(4) 0.033(3) 0.039(3) -0.006(2) 0.021(3) -0.007(2)
C047 0.035(3) 0.044(3) 0.040(4) 0.008(3) 0.024(4) 0.004(2)
C048 0.046(4) 0.049(4) 0.042(3) -0.017(3) 0.019(3) -0.010(3)
C049 0.070(4) 0.040(4) 0.044(3) 0.017(3) 0.036(3) 0.021(3)
C04A 0.049(4) 0.052(4) 0.043(3) 0.014(3) 0.025(3) 0.013(4)
C04B 0.034(4) 0.047(4) 0.069(4) -0.013(3) 0.018(3) 0.006(3)
C04C 0.071(4) 0.036(4) 0.035(3) 0.002(3) 0.032(3) 0.001(3)
C04D 0.039(4) 0.052(4) 0.066(4) -0.022(3) 0.029(3) -0.011(3)
C04E 0.039(4) 0.048(4) 0.052(3) -0.004(3) 0.013(3) 0.007(3)
C04F 0.116(5) 0.054(4) 0.080(5) 0.001(5) 0.051(4) 0.000(4)
C04G 0.113(5) 0.081(6) 0.062(5) 0.007(4) 0.046(4) 0.012(4)
C04H 0.050(4) 0.060(6) 0.154(8) 0.022(7) 0.010(5) -0.003(4)
C04I 0.059(4) 0.109(7) 0.105(7) 0.055(6) 0.040(4) 0.026(5)
C04J 0.148(6) 0.060(5) 0.070(5) 0.002(5) 0.051(4) 0.009(4)
C04K 0.132(7) 0.072(7) 0.081(6) -0.003(5) 0.016(5) 0.009(5)

loop_
_atom_type_symbol
_atom_type_description
_atom_type_scat_dispersion_real
_atom_type_scat_dispersion_imag
_atom_type_scat_source
C C 0.0181 0.0091 'International Tables Vol C Tables 4.2.6.8 and 6.1.1.4'
H H 0.0000 0.0000 'International Tables Vol C Tables 4.2.6.8 and 6.1.1.4'

loop_
_geom_angle_atom_site_label_1
_geom_angle_atom_site_label_2
_geom_angle_atom_site_label_3
_geom_angle
C00O C001 C00P 121.8(4)
C00O C001 C00D 120.2(4)
C00P C001 C00D 107.7(4)
C00Y C002 C011 120.2(4)
C00Y C002 C00I 120.0(4)
C011 C002 C00I 107.5(4)
C00J C003 C00B 120.0(4)
C00J C003 C00G 120.3(4)
C00B C003 C00G 108.0(4)
C005 C004 C00Y 122.1(4)
C005 C004 C00U 119.5(4)
C00Y C004 C00U 107.4(4)
C004 C005 C00N 118.5(4)
C004 C005 C01J 125.6(4)
C00N C005 C01J 110.0(4)
C01B C006 C00Z 120.7(4)
C01B C006 C00B 119.8(4)
C00Z C006 C00B 107.8(4)
C00U C007 C00J 118.0(4)
C00U C007 C02M 124.4(4)
C00J C007 C02M 111.4(4)
C00E C008 C01B 122.1(4)
C00E C008 C020 119.6(4)
C01B C008 C020 107.7(4)
C029 C009 C00D 120.0(4)
C029 C009 C02K 124.5(4)
C00D C009 C02K 110.4(4)
C02N C00A C018 119.7(4)
C02N C00A C038 124.6(4)
C018 C00A C038 115.6(4)
C00C C00B C003 119.3(4)
C00C C00B C006 120.4(4)
C003 C00B C006 107.8(4)
C00B C00C C00U 119.8(4)
C00B C00C C00H 124.2(4)
C00U C00C C00H 111.2(4)
C00X C00D C009 121.8(4)
C00X C00D C001 119.6(4)
C009 C00D C001 107.7(4)
C008 C00E C01Q 118.8(4)
C008 C00E C00V 120.2(4)
C01Q C00E C00V 108.1(4)
C031 C00F C00R 121.6(4)
C031 C00F C00J 120.1(4)
C00R C00F C00J 107.9(4)
C019 C00G C00Z 120.5(4)
C019 C00G C003 119.8(4)
C00Z C00G C003 108.0(4)
C00C C00H C00Y 99.0(3)
C00C C00H C02R 108.7(3)
C00Y C00H C02R 110.3(3)
C00C C00H C026 113.5(3)
C00Y C00H C026 113.8(3)
C02R C00H C026 110.8(3)
C00K C00I C014 120.1(4)
C00K C00I C002 120.1(4)
C014 C00I C002 107.7(4)
C003 C00J C007 121.2(4)
C003 C00J C00F 119.9(4)
C007 C00J C00F 107.7(4)
C00I C00K C020 120.1(4)
C00I C00K C026 124.6(4)
C020 C00K C026 110.0(4)
C021 C00L C00S 121.2(4)
C021 C00L C00M 119.6(4)
C00S C00L C00M 108.6(4)
C010 C00M C00O 121.4(4)
C010 C00M C00L 119.7(4)
C00O C00M C00L 107.6(4)
C011 C00N C005 120.3(4)
C011 C00N C01I 120.4(4)
C005 C00N C01I 108.3(4)
C001 C00O C00M 117.8(4)
C001 C00O C023 125.3(4)
C00M C00O C023 110.6(4)
C01W C00P C001 119.9(4)
C01W C00P C02K 124.5(4)
C001 C00P C02K 110.4(4)
C014 C00Q C01S 119.5(4)
C014 C00Q C02U 119.7(4)
C01S C00Q C02U 108.2(4)
C01A C00R C00F 119.8(4)
C01A C00R C02M 123.8(4)
C00F C00R C02M 110.9(4)
C037 C00S C00L 119.9(4)
C037 C00S C023 123.9(4)
C00L C00S C023 110.2(4)
C022 C00T C029 119.9(4)
C022 C00T C01F 120.3(4)
C029 C00T C01F 108.3(4)
C007 C00U C00C 121.6(4)
C007 C00U C004 120.4(4)
C00C C00U C004 107.6(4)
C015 C00V C00E 120.2(4)
C015 C00V C01L 119.9(4)
C00E C00V C01L 108.1(4)
C00X C00W C012 98.9(3)
C00X C00W C03T 109.6(3)
C012 C00W C03T 109.3(3)
C00X C00W C023 113.9(3)
C012 C00W C023 114.0(3)
C03T C00W C023 110.5(3)
C00D C00X C022 118.0(4)
C00D C00X C00W 125.4(4)
C022 C00X C00W 110.6(4)
C002 C00Y C004 118.8(4)
C002 C00Y C00H 124.7(4)
C004 C00Y C00H 110.8(4)
C01Q C00Z C006 120.5(4)
C01Q C00Z C00G 119.8(4)
C006 C00Z C00G 108.4(4)
C00M C010 C01W 119.2(4)
C00M C010 C01C 120.5(4)
C01W C010 C01C 108.7(4)
C00N C011 C002 120.1(4)
C00N C011 C02Z 119.6(4)
C002 C011 C02Z 108.6(4)
C01K C012 C013 119.1(4)
C01K C012 C00W 124.6(4)
C013 C012 C00W 110.6(4)
C01O C013 C012 121.4(4)
C01O C013 C022 120.1(4)
C012 C013 C022 107.9(4)
C00Q C014 C02Z 119.9(4)
C00Q C014 C00I 120.1(4)
C02Z C014 C00I 108.5(4)
C00V C015 C02O 120.6(4)
C00V C015 C01S 120.2(4)
C02O C015 C01S 107.6(4)
C02Z C016 C024 120.3(4)
C02Z C016 C01X 119.8(4)
C024 C016 C01X 108.0(4)
C03M C017 C025 120.5(4)
C03M C017 C019 120.2(4)
C025 C017 C019 107.7(4)
C03V C018 C00A 119.7(4)
C03V C018 C03I 124.0(4)
C00A C018 C03I 116.3(4)
C00G C019 C017 119.4(4)
C00G C019 C031 119.7(4)
C017 C019 C031 108.3(4)
C00R C01A C03R 119.7(4)
C00R C01A C02C 120.8(4)
C03R C01A C02C 107.5(4)
C006 C01B C008 118.7(4)
C006 C01B C026 124.8(4)
C008 C01B C026 110.6(4)
C028 C01C C010 120.0(4)
C028 C01C C01M 120.5(4)
C010 C01C C01M 108.0(4)
C03K C01D C02B 119.9(4)
C03K C01D C01V 125.3(4)
C02B C01D C01V 114.8(4)
C033 C01E C02F 119.9(4)
C033 C01E C03H 124.8(4)
C02F C01E C03H 115.3(4)
C02J C01F C02S 120.7(4)
C02J C01F C00T 119.5(4)
C02S C01F C00T 108.1(4)
C01R C01G C02C 119.9(4)
C01R C01G C01P 119.6(4)
C02C C01G C01P 109.2(4)
C02T C01H C02S 121.0(4)
C02T C01H C029 119.9(4)
C02S C01H C029 107.6(4)
C024 C01I C01N 120.7(4)
C024 C01I C00N 120.0(4)
C01N C01I C00N 108.3(4)
C01N C01J C005 99.6(3)
C01N C01J C038 109.5(3)
C005 C01J C038 109.0(3)
C01N C01J C02M 114.2(3)
C005 C01J C02M 113.6(3)
C038 C01J C02M 110.4(3)
C012 C01K C03E 120.8(4)
C012 C01K C037 119.7(4)
C03E C01K C037 107.2(4)
C02G C01L C00V 119.8(4)
C02G C01L C03M 120.1(4)
C00V C01L C03M 107.7(4)
C02E C01M C01C 119.7(4)
C02E C01M C02H 120.6(4)
C01C C01M C02H 108.3(4)
C02C C01N C01I 119.2(4)
C02C C01N C01J 125.0(4)
C01I C01N C01J 109.9(4)
C013 C01O C01U 119.6(4)
C013 C01O C02J 120.4(4)
C01U C01O C02J 107.5(4)
C03D C01P C01G 120.6(4)
C03D C01P C03R 119.9(4)
C01G C01P C03R 107.7(4)
C00Z C01Q C00E 119.1(4)
C00Z C01Q C03M 119.8(4)
C00E C01Q C03M 108.6(4)
C01G C01R C024 119.6(4)
C01G C01R C02Q 119.8(4)
C024 C01R C02Q 108.1(4)
C020 C01S C00Q 119.4(4)
C020 C01S C015 119.3(4)
C00Q C01S C015 108.6(4)
C03L C01T C03A 120.8(4)
C03L C01T C02J 119.7(4)
C03A C01T C02J 107.4(4)
C03E C01U C01O 119.5(4)
C03E C01U C03A 119.1(5)
C01O C01U C03A 109.0(4)
C01D C01V C026 112.1(3)
C01D C01V H1 109.2
C026 C01V H1 109.2
C01D C01V H2 109.2
C026 C01V H2 109.2
H1 C01V H2 107.9
C00P C01W C010 119.8(4)
C00P C01W C02H 120.4(4)
C010 C01W C02H 107.5(4)
C02U C01X C016 120.2(4)
C02U C01X C02Q 120.5(4)
C016 C01X C02Q 107.4(4)
C02L C01Y C03J 121.1(4)
C02L C01Y C03W 120.0(4)
C03J C01Y C03W 108.6(4)
C030 C01Z C03O 120.5(4)
C030 C01Z C03U 120.3(4)
C03O C01Z C03U 107.2(4)
C01S C020 C00K 120.9(4)
C01S C020 C008 120.5(4)
C00K C020 C008 108.5(4)
C00L C021 C02V 119.0(4)
C00L C021 C028 120.3(4)
C02V C021 C028 107.8(4)
C00T C022 C00X 120.9(4)
C00T C022 C013 119.9(4)
C00X C022 C013 108.3(4)
C00S C023 C00O 99.2(3)
C00S C023 C03H 109.7(3)
C00O C023 C03H 109.2(3)
C00S C023 C00W 114.5(3)
C00O C023 C00W 113.6(3)
C03H C023 C00W 110.1(3)
C01I C024 C01R 119.5(4)
C01I C024 C016 119.8(4)
C01R C024 C016 108.4(4)
C040 C025 C017 119.9(4)
C040 C025 C03C 120.0(4)
C017 C025 C03C 107.9(4)
C01B C026 C00K 99.7(3)
C01B C026 C01V 110.1(3)
C00K C026 C01V 107.4(3)
C01B C026 C00H 114.6(3)
C00K C026 C00H 114.1(3)
C01V C026 C00H 110.4(3)
C03N C027 C030 120.0(4)
C03N C027 C02L 120.2(4)
C030 C027 C02L 107.7(4)
C01C C028 C021 119.9(4)
C01C C028 C03B 119.6(4)
C021 C028 C03B 108.3(4)
C009 C029 C00T 119.4(4)
C009 C029 C01H 120.4(4)
C00T C029 C01H 107.8(4)
C02V C02A C037 120.5(4)
C02V C02A C02W 119.8(4)
C037 C02A C02W 108.1(4)
C03Q C02B C01D 119.5(4)
C03Q C02B C02R 123.9(4)
C01D C02B C02R 116.6(4)
C01N C02C C01G 121.0(4)
C01N C02C C01A 119.4(4)
C01G C02C C01A 107.4(4)
C042 C02D C02Y 119.8(4)
C042 C02D C03Z 124.4(4)
C02Y C02D C03Z 115.8(4)
C01M C02E C02L 119.2(4)
C01M C02E C039 119.7(4)
C02L C02E C039 108.5(4)
C03P C02F C01E 120.1(4)
C03P C02F C03T 123.9(4)
C01E C02F C03T 116.0(4)
C01L C02G C02I 120.2(4)
C01L C02G C040 119.9(4)
C02I C02G C040 107.7(4)
C03J C02H C01M 120.0(4)
C03J C02H C01W 120.0(4)
C01M C02H C01W 107.4(4)
C02O C02I C02G 120.2(4)
C02O C02I C02X 119.0(4)
C02G C02I C02X 108.7(4)
C01F C02J C01O 119.8(4)
C01F C02J C01T 119.5(4)
C01O C02J C01T 108.4(4)
C00P C02K C009 99.6(3)
C00P C02K C03Z 108.3(3)
C009 C02K C03Z 110.6(3)
C00P C02K C043 114.1(3)
C009 C02K C043 113.8(3)
C03Z C02K C043 109.9(3)
C01Y C02L C02E 119.5(4)
C01Y C02L C027 120.0(4)
C02E C02L C027 108.1(4)
C007 C02M C00R 98.3(3)
C007 C02M C03I 110.4(3)
C00R C02M C03I 108.5(3)
C007 C02M C01J 114.3(3)
C00R C02M C01J 114.1(3)
C03I C02M C01J 110.6(3)
C041 C02N C00A 120.4(4)
C041 C02N H17 119.8
C00A C02N H17 119.8
C02I C02O C015 119.3(4)
C02I C02O C02U 120.6(4)
C015 C02O C02U 107.7(4)
C034 C02P C03K 119.9(4)
C034 C02P H18 120.1
C03K C02P H18 120.1
C02X C02Q C01R 120.8(4)
C02X C02Q C01X 119.7(4)
C01R C02Q C01X 108.2(4)
C02B C02R C00H 111.4(3)
C02B C02R H3 109.4
C00H C02R H3 109.4
C02B C02R H4 109.4
C00H C02R H4 109.4
H3 C02R H4 108.0
C03S C02S C01F 119.8(4)
C03S C02S C01H 120.0(4)
C01F C02S C01H 108.3(4)
C01H C02T C03W 118.8(4)
C01H C02T C043 124.9(4)
C03W C02T C043 110.3(4)
C01X C02U C00Q 120.0(4)
C01X C02U C02O 119.5(4)
C00Q C02U C02O 107.9(4)
C02A C02V C021 119.4(4)
C02A C02V C032 120.0(4)
C021 C02V C032 108.5(4)
C036 C02W C03E 120.8(4)
C036 C02W C02A 119.5(4)
C03E C02W C02A 108.4(4)
C02Q C02X C02I 120.6(4)
C02Q C02X C03D 119.6(4)
C02I C02X C03D 107.0(4)
C04C C02Y C02D 120.1(4)
C04C C02Y C046 124.6(5)
C02D C02Y C046 115.3(4)
C016 C02Z C014 120.4(4)
C016 C02Z C011 119.9(4)
C014 C02Z C011 107.8(4)
C01Z C030 C027 119.7(4)
C01Z C030 C039 119.9(4)
C027 C030 C039 108.1(4)
C00F C031 C03C 119.0(4)
C00F C031 C019 120.2(4)
C03C C031 C019 107.5(4)
C03O C032 C03B 120.4(4)
C03O C032 C02V 120.1(4)
C03B C032 C02V 107.3(4)
C01E C033 C03G 120.0(4)
C01E C033 H19 120.0
C03G C033 H19 120.0
C02P C034 C03Q 120.2(4)
C02P C034 H20 119.9
C03Q C034 H20 119.9
C03U C035 C03N 120.3(4)
C03U C035 C03L 120.3(4)
C03N C035 C03L 107.5(4)
C02W C036 C03O 121.4(4)
C02W C036 C03X 119.4(4)
C03O C036 C03X 107.1(4)
C00S C037 C02A 119.9(4)
C00S C037 C01K 120.7(4)
C02A C037 C01K 107.5(4)
C00A C038 C01J 112.1(3)
C00A C038 H13 109.2
C01J C038 H13 109.2
C00A C038 H14 109.2
C01J C038 H14 109.2
H13 C038 H14 107.9
C03B C039 C02E 120.2(4)
C03B C039 C030 120.0(4)
C02E C039 C030 107.5(4)
C03X C03A C01U 120.4(4)
C03X C03A C01T 119.5(4)
C01U C03A C01T 107.7(4)
C039 C03B C028 120.4(4)
C039 C03B C032 119.9(4)
C028 C03B C032 108.1(4)
C03R C03C C031 119.3(4)
C03R C03C C025 119.9(4)
C031 C03C C025 108.6(4)
C01P C03D C040 120.1(4)
C01P C03D C02X 119.7(4)
C040 C03D C02X 108.6(4)
C01U C03E C02W 120.4(4)
C01U C03E C01K 119.6(4)
C02W C03E C01K 108.7(4)
C03W C03F C03S 119.5(4)
C03W C03F C03N 120.0(4)
C03S C03F C03N 108.1(4)
C03Y C03G C033 120.5(4)
C03Y C03G H21 119.7
C033 C03G H21 119.7
C01E C03H C023 112.9(3)
C01E C03H H5 109.0
C023 C03H H5 109.0
C01E C03H H6 109.0
C023 C03H H6 109.0
H5 C03H H6 107.8
C018 C03I C02M 112.0(3)
C018 C03I H15 109.2
C02M C03I H15 109.2
C018 C03I H16 109.2
C02M C03I H16 109.2
H15 C03I H16 107.9
C02H C03J C01Y 119.6(4)
C02H C03J C043 124.5(4)
C01Y C03J C043 109.7(4)
C02P C03K C01D 120.1(4)
C02P C03K H22 120.0
C01D C03K H22 120.0
C01T C03L C03S 120.4(4)
C01T C03L C035 119.2(4)
C03S C03L C035 108.1(4)
C017 C03M C01Q 120.3(4)
C017 C03M C01L 119.7(4)
C01Q C03M C01L 107.5(4)
C027 C03N C035 119.9(4)
C027 C03N C03F 119.7(4)
C035 C03N C03F 108.1(4)
C032 C03O C036 119.1(4)
C032 C03O C01Z 119.3(4)
C036 C03O C01Z 109.3(4)
C02F C03P C03Y 120.1(4)
C02F C03P H23 119.9
C03Y C03P H23 119.9
C02B C03Q C034 120.3(4)
C02B C03Q H24 119.8
C034 C03Q H24 119.8
C03C C03R C01A 120.5(4)
C03C C03R C01P 119.9(4)
C01A C03R C01P 108.1(4)
C02S C03S C03F 119.4(4)
C02S C03S C03L 119.9(4)
C03F C03S C03L 108.2(4)
C02F C03T C00W 112.1(3)
C02F C03T H7 109.2
C00W C03T H7 109.2
C02F C03T H8 109.2
C00W C03T H8 109.2
H7 C03T H8 107.9
C035 C03U C01Z 119.8(4)
C035 C03U C03X 120.2(5)
C01Z C03U C03X 108.4(4)
C018 C03V C047 120.2(4)
C018 C03V H25 119.9
C047 C03V H25 119.9
C03F C03W C02T 121.3(4)
C03F C03W C01Y 120.0(4)
C02T C03W C01Y 107.9(4)
C03A C03X C03U 120.1(5)
C03A C03X C036 119.9(5)
C03U C03X C036 108.1(4)
C03G C03Y C03P 119.4(4)
C03G C03Y H26 120.3
C03P C03Y H26 120.3
C02D C03Z C02K 110.7(3)
C02D C03Z H9 109.5
C02K C03Z H9 109.5
C02D C03Z H10 109.5
C02K C03Z H10 109.5
H9 C03Z H10 108.1
C025 C040 C03D 120.1(4)
C025 C040 C02G 119.9(5)
C03D C040 C02G 107.9(4)
C02N C041 C047 119.9(4)
C02N C041 H27 120.0
C047 C041 H27 120.0
C02D C042 C04A 120.0(4)
C02D C042 H28 120.0
C04A C042 H28 120.0
C02T C043 C03J 100.2(3)
C02T C043 C046 109.0(3)
C03J C043 C046 108.8(3)
C02T C043 C02K 114.0(3)
C03J C043 C02K 113.9(3)
C046 C043 C02K 110.4(3)
C04E C044 C045 119.4(4)
C04E C044 H33 120.3
C045 C044 H33 120.3
C044 C045 C048 120.8(4)
C044 C045 H34 119.6
C048 C045 H34 119.6
C02Y C046 C043 110.1(3)
C02Y C046 H11 109.6
C043 C046 H11 109.6
C02Y C046 H12 109.6
C043 C046 H12 109.6
H11 C046 H12 108.2
C041 C047 C03V 120.0(4)
C041 C047 H29 120.0
C03V C047 H29 120.0
C045 C048 C04D 118.9(5)
C045 C048 H35 120.6
C04D C048 H35 120.5
C04A C049 C04C 120.8(4)
C04A C049 H30 119.6
C04C C049 H30 119.6
C049 C04A C042 120.0(5)
C049 C04A H31 120.0
C042 C04A H31 120.0
C04D C04B C04E 120.6(5)
C04D C04B H36 119.7
C04E C04B H36 119.7
C049 C04C C02Y 119.3(4)
C049 C04C H32 120.4
C02Y C04C H32 120.4
C04B C04D C048 120.1(5)
C04B C04D H37 119.9
C048 C04D H37 119.9
C04B C04E C044 120.3(5)
C04B C04E H38 119.9
C044 C04E H38 119.9
C04J C04F C04G 120.9(6)
C04J C04F H39 119.6
C04G C04F H39 119.6
C04I C04G C04F 119.6(6)
C04I C04G H40 120.2
C04F C04G H40 120.2
C04K C04H C04I 119.1(7)
C04K C04H H41 120.5
C04I C04H H41 120.5
C04G C04I C04H 119.4(7)
C04G C04I H42 120.3
C04H C04I H42 120.3
C04K C04J C04F 119.9(6)
C04K C04J H43 120.0
C04F C04J H43 120.0
C04J C04K C04H 121.0(7)
C04J C04K H44 119.5
C04H C04K H44 119.5

loop_
_geom_bond_atom_site_label_1
_geom_bond_atom_site_label_2
_geom_bond_distance
C001 C00O 1.375(5)
C001 C00P 1.429(5)
C001 C00D 1.463(5)
C002 C00Y 1.368(5)
C002 C011 1.431(5)
C002 C00I 1.472(5)
C003 C00J 1.385(5)
C003 C00B 1.436(5)
C003 C00G 1.458(5)
C004 C005 1.370(5)
C004 C00Y 1.441(5)
C004 C00U 1.471(5)
C005 C00N 1.424(5)
C005 C01J 1.528(5)
C006 C01B 1.365(5)
C006 C00Z 1.434(5)
C006 C00B 1.470(5)
C007 C00U 1.384(5)
C007 C00J 1.420(5)
C007 C02M 1.531(5)
C008 C00E 1.390(5)
C008 C01B 1.425(5)
C008 C020 1.454(5)
C009 C029 1.372(5)
C009 C00D 1.428(5)
C009 C02K 1.527(5)
C00A C02N 1.381(5)
C00A C018 1.392(5)
C00A C038 1.497(5)
C00B C00C 1.372(5)
C00C C00U 1.433(5)
C00C C00H 1.532(5)
C00D C00X 1.377(5)
C00E C01Q 1.436(5)
C00E C00V 1.448(5)
C00F C031 1.392(5)
C00F C00R 1.423(5)
C00F C00J 1.454(5)
C00G C019 1.397(5)
C00G C00Z 1.444(5)
C00H C00Y 1.538(5)
C00H C02R 1.564(5)
C00H C026 1.595(5)
C00I C00K 1.369(5)
C00I C014 1.441(5)
C00K C020 1.421(5)
C00K C026 1.534(5)
C00L C021 1.403(5)
C00L C00S 1.427(5)
C00L C00M 1.442(5)
C00M C010 1.395(5)
C00M C00O 1.429(5)
C00N C011 1.394(5)
C00N C01I 1.434(5)
C00O C023 1.530(5)
C00P C01W 1.372(5)
C00P C02K 1.525(5)
C00Q C014 1.398(5)
C00Q C01S 1.431(5)
C00Q C02U 1.447(5)
C00R C01A 1.372(5)
C00R C02M 1.540(5)
C00S C037 1.371(5)
C00S C023 1.528(5)
C00T C022 1.392(5)
C00T C029 1.434(5)
C00T C01F 1.455(6)
C00V C015 1.389(5)
C00V C01L 1.452(5)
C00W C00X 1.526(5)
C00W C012 1.533(5)
C00W C03T 1.559(5)
C00W C023 1.604(5)
C00X C022 1.426(5)
C00Z C01Q 1.395(5)
C010 C01W 1.433(5)
C010 C01C 1.440(5)
C011 C02Z 1.458(5)
C012 C01K 1.369(5)
C012 C013 1.426(5)
C013 C01O 1.386(5)
C013 C022 1.438(5)
C014 C02Z 1.439(5)
C015 C02O 1.448(5)
C015 C01S 1.455(5)
C016 C02Z 1.384(5)
C016 C024 1.445(5)
C016 C01X 1.446(5)
C017 C03M 1.385(5)
C017 C025 1.445(6)
C017 C019 1.451(5)
C018 C03V 1.380(5)
C018 C03I 1.496(5)
C019 C031 1.451(5)
C01A C03R 1.449(5)
C01A C02C 1.479(5)
C01B C026 1.523(5)
C01C C028 1.389(5)
C01C C01M 1.443(6)
C01D C03K 1.387(5)
C01D C02B 1.394(5)
C01D C01V 1.496(5)
C01E C033 1.378(5)
C01E C02F 1.394(5)
C01E C03H 1.498(5)
C01F C02J 1.389(5)
C01F C02S 1.443(5)
C01G C01R 1.396(5)
C01G C02C 1.433(5)
C01G C01P 1.446(5)
C01H C02T 1.366(5)
C01H C02S 1.445(5)
C01H C029 1.470(6)
C01I C024 1.403(5)
C01I C01N 1.430(5)
C01J C01N 1.525(5)
C01J C038 1.570(5)
C01J C02M 1.604(5)
C01K C03E 1.448(6)
C01K C037 1.481(5)
C01L C02G 1.391(6)
C01L C03M 1.456(6)
C01M C02E 1.397(5)
C01M C02H 1.443(5)
C01N C02C 1.375(5)
C01O C01U 1.433(6)
C01O C02J 1.451(6)
C01P C03D 1.390(5)
C01P C03R 1.458(6)
C01Q C03M 1.452(5)
C01R C024 1.432(5)
C01R C02Q 1.441(6)
C01S C020 1.395(5)
C01T C03L 1.395(5)
C01T C03A 1.450(6)
C01T C02J 1.452(6)
C01U C03E 1.394(6)
C01U C03A 1.448(6)
C01V C026 1.565(5)
C01V H1 0.9700
C01V H2 0.9700
C01W C02H 1.469(5)
C01X C02U 1.383(5)
C01X C02Q 1.452(6)
C01Y C02L 1.390(5)
C01Y C03J 1.435(5)
C01Y C03W 1.449(6)
C01Z C030 1.389(5)
C01Z C03O 1.440(6)
C01Z C03U 1.442(6)
C021 C02V 1.439(5)
C021 C028 1.440(5)
C023 C03H 1.567(5)
C025 C040 1.396(6)
C025 C03C 1.449(5)
C027 C03N 1.393(5)
C027 C030 1.450(6)
C027 C02L 1.451(5)
C028 C03B 1.444(5)
C02A C02V 1.395(5)
C02A C037 1.447(5)
C02A C02W 1.454(6)
C02B C03Q 1.379(5)
C02B C02R 1.507(5)
C02D C042 1.382(5)
C02D C02Y 1.397(5)
C02D C03Z 1.491(5)
C02E C02L 1.438(6)
C02E C039 1.447(5)
C02F C03P 1.374(5)
C02F C03T 1.495(5)
C02G C02I 1.448(6)
C02G C040 1.449(6)
C02H C03J 1.373(5)
C02I C02O 1.398(6)
C02I C02X 1.451(6)
C02K C03Z 1.560(5)
C02K C043 1.607(5)
C02M C03I 1.567(5)
C02N C041 1.379(5)
C02N H17 0.9300
C02O C02U 1.457(6)
C02P C034 1.382(5)
C02P C03K 1.383(5)
C02P H18 0.9300
C02Q C02X 1.390(6)
C02R H3 0.9700
C02R H4 0.9700
C02S C03S 1.393(5)
C02T C03W 1.434(5)
C02T C043 1.529(5)
C02V C032 1.451(6)
C02W C036 1.385(6)
C02W C03E 1.438(6)
C02X C03D 1.452(6)
C02Y C04C 1.386(5)
C02Y C046 1.503(5)
C030 C039 1.453(6)
C031 C03C 1.439(5)
C032 C03O 1.400(5)
C032 C03B 1.447(5)
C033 C03G 1.385(5)
C033 H19 0.9300
C034 C03Q 1.384(5)
C034 H20 0.9300
C035 C03U 1.394(6)
C035 C03N 1.439(5)
C035 C03L 1.455(6)
C036 C03O 1.441(6)
C036 C03X 1.448(6)
C038 H13 0.9700
C038 H14 0.9700
C039 C03B 1.382(5)
C03A C03X 1.400(6)
C03C C03R 1.394(5)
C03D C040 1.446(6)
C03F C03W 1.395(5)
C03F C03S 1.431(5)
C03F C03N 1.451(5)
C03G C03Y 1.382(5)
C03G H21 0.9300
C03H H5 0.9700
C03H H6 0.9700
C03I H15 0.9700
C03I H16 0.9700
C03J C043 1.532(5)
C03K H22 0.9300
C03L C03S 1.440(5)
C03P C03Y 1.398(5)
C03P H23 0.9300
C03Q H24 0.9300
C03T H7 0.9700
C03T H8 0.9700
C03U C03X 1.445(6)
C03V C047 1.385(5)
C03V H25 0.9300
C03Y H26 0.9300
C03Z H9 0.9700
C03Z H10 0.9700
C041 C047 1.381(5)
C041 H27 0.9300
C042 C04A 1.384(6)
C042 H28 0.9300
C043 C046 1.570(5)
C044 C04E 1.370(6)
C044 C045 1.379(6)
C044 H33 0.9300
C045 C048 1.381(6)
C045 H34 0.9300
C046 H11 0.9700
C046 H12 0.9700
C047 H29 0.9300
C048 C04D 1.383(6)
C048 H35 0.9300
C049 C04A 1.377(6)
C049 C04C 1.386(6)
C049 H30 0.9300
C04A H31 0.9300
C04B C04D 1.367(6)
C04B C04E 1.368(6)
C04B H36 0.9300
C04C H32 0.9300
C04D H37 0.9300
C04E H38 0.9300
C04F C04J 1.354(7)
C04F C04G 1.358(7)
C04F H39 0.9300
C04G C04I 1.358(8)
C04G H40 0.9300
C04H C04K 1.353(9)
C04H C04I 1.394(8)
C04H H41 0.9300
C04I H42 0.9300
C04J C04K 1.341(8)
C04J H43 0.9300
C04K H44 0.9300

loop_
_geom_torsion_atom_site_label_1
_geom_torsion_atom_site_label_2
_geom_torsion_atom_site_label_3
_geom_torsion_atom_site_label_4
_geom_torsion
C00Y C004 C005 C00N 2.5(6)
C00U C004 C005 C00N -137.1(4)
C00Y C004 C005 C01J 152.8(4)
C00U C004 C005 C01J 13.2(6)
C00J C003 C00B C00C -0.4(5)
C00G C003 C00B C00C 142.7(4)
C00J C003 C00B C006 -142.6(4)
C00G C003 C00B C006 0.6(4)
C01B C006 C00B C00C 1.3(6)
C00Z C006 C00B C00C -142.0(4)
C01B C006 C00B C003 143.0(4)
C00Z C006 C00B C003 -0.3(4)
C003 C00B C00C C00U 0.1(5)
C006 C00B C00C C00U 137.4(4)
C003 C00B C00C C00H -153.1(4)
C006 C00B C00C C00H -15.7(6)
C029 C009 C00D C00X 1.3(6)
C02K C009 C00D C00X 157.1(3)
C029 C009 C00D C001 -142.6(4)
C02K C009 C00D C001 13.2(4)
C00O C001 C00D C00X 0.5(6)
C00P C001 C00D C00X -145.2(4)
C00O C001 C00D C009 145.3(4)
C00P C001 C00D C009 -0.4(4)
C01B C008 C00E C01Q 1.9(6)
C020 C008 C00E C01Q -138.3(4)
C01B C008 C00E C00V 138.7(4)
C020 C008 C00E C00V -1.5(6)
C00J C003 C00G C019 -0.9(6)
C00B C003 C00G C019 -143.9(4)
C00J C003 C00G C00Z 142.4(4)
C00B C003 C00G C00Z -0.6(4)
C00B C00C C00H C00Y 136.1(4)
C00U C00C C00H C00Y -19.0(4)
C00B C00C C00H C02R -108.8(4)
C00U C00C C00H C02R 96.1(4)
C00B C00C C00H C026 15.1(5)
C00U C00C C00H C026 -140.1(3)
C00Y C002 C00I C00K 0.5(6)
C011 C002 C00I C00K -141.8(4)
C00Y C002 C00I C014 143.0(4)
C011 C002 C00I C014 0.7(4)
C00B C003 C00J C007 -0.8(6)
C00G C003 C00J C007 -139.4(4)
C00B C003 C00J C00F 138.5(4)
C00G C003 C00J C00F -0.1(6)
C00U C007 C00J C003 2.4(5)
C02M C007 C00J C003 155.9(3)
C00U C007 C00J C00F -141.2(4)
C02M C007 C00J C00F 12.3(4)
C031 C00F C00J C003 1.5(6)
C00R C00F C00J C003 -143.8(4)
C031 C00F C00J C007 145.7(4)
C00R C00F C00J C007 0.3(4)
C014 C00I C00K C020 -0.7(6)
C002 C00I C00K C020 137.2(4)
C014 C00I C00K C026 -152.2(4)
C002 C00I C00K C026 -14.2(6)
C021 C00L C00M C010 -1.1(6)
C00S C00L C00M C010 144.0(4)
C021 C00L C00M C00O -145.1(4)
C00S C00L C00M C00O -0.1(4)
C004 C005 C00N C011 -2.1(6)
C01J C005 C00N C011 -156.7(3)
C004 C005 C00N C01I 142.1(4)
C01J C005 C00N C01I -12.6(4)
C00P C001 C00O C00M 3.0(5)
C00D C001 C00O C00M -137.8(4)
C00P C001 C00O C023 152.5(4)
C00D C001 C00O C023 11.7(6)
C010 C00M C00O C001 -2.0(5)
C00L C00M C00O C001 141.4(4)
C010 C00M C00O C023 -155.7(4)
C00L C00M C00O C023 -12.4(4)
C00O C001 C00P C01W -1.9(6)
C00D C001 C00P C01W 143.1(4)
C00O C001 C00P C02K -157.6(3)
C00D C001 C00P C02K -12.6(4)
C031 C00F C00R C01A -2.6(6)
C00J C00F C00R C01A 142.0(4)
C031 C00F C00R C02M -157.4(4)
C00J C00F C00R C02M -12.7(4)
C021 C00L C00S C037 3.0(6)
C00M C00L C00S C037 -141.4(4)
C021 C00L C00S C023 156.8(4)
C00M C00L C00S C023 12.5(4)
C00J C007 C00U C00C -2.8(5)
C02M C007 C00U C00C -152.6(4)
C00J C007 C00U C004 137.8(4)
C02M C007 C00U C004 -12.0(6)
C00B C00C C00U C007 1.6(5)
C00H C00C C00U C007 158.0(3)
C00B C00C C00U C004 -143.3(4)
C00H C00C C00U C004 13.0(4)
C005 C004 C00U C007 -0.8(6)
C00Y C004 C00U C007 -145.7(4)
C005 C004 C00U C00C 144.6(4)
C00Y C004 C00U C00C -0.3(4)
C008 C00E C00V C015 1.6(6)
C01Q C00E C00V C015 142.5(4)
C008 C00E C00V C01L -141.1(4)
C01Q C00E C00V C01L -0.3(4)
C009 C00D C00X C022 -2.5(5)
C001 C00D C00X C022 137.2(4)
C009 C00D C00X C00W -152.6(4)
C001 C00D C00X C00W -12.8(6)
C012 C00W C00X C00D 133.5(4)
C03T C00W C00X C00D -112.2(4)
C023 C00W C00X C00D 12.2(5)
C012 C00W C00X C022 -18.4(4)
C03T C00W C00X C022 95.9(4)
C023 C00W C00X C022 -139.7(3)
C011 C002 C00Y C004 0.4(5)
C00I C002 C00Y C004 -137.1(4)
C011 C002 C00Y C00H 151.2(4)
C00I C002 C00Y C00H 13.7(6)
C005 C004 C00Y C002 -1.7(6)
C00U C004 C00Y C002 142.1(4)
C005 C004 C00Y C00H -156.2(3)
C00U C004 C00Y C00H -12.4(4)
C00C C00H C00Y C002 -134.0(4)
C02R C00H C00Y C002 112.1(4)
C026 C00H C00Y C002 -13.2(5)
C00C C00H C00Y C004 18.8(4)
C02R C00H C00Y C004 -95.1(4)
C026 C00H C00Y C004 139.6(3)
C01B C006 C00Z C01Q 0.6(6)
C00B C006 C00Z C01Q 143.5(4)
C01B C006 C00Z C00G -142.9(4)
C00B C006 C00Z C00G -0.1(4)
C019 C00G C00Z C01Q -0.5(6)
C003 C00G C00Z C01Q -143.4(4)
C019 C00G C00Z C006 143.4(4)
C003 C00G C00Z C006 0.4(4)
C00O C00M C010 C01W -0.1(6)
C00L C00M C010 C01W -139.2(4)
C00O C00M C010 C01C 139.0(4)
C00L C00M C010 C01C 0.0(6)
C005 C00N C011 C002 0.9(6)
C01I C00N C011 C002 -139.0(4)
C005 C00N C011 C02Z 139.7(4)
C01I C00N C011 C02Z -0.2(6)
C00Y C002 C011 C00N 0.0(6)
C00I C002 C011 C00N 142.1(4)
C00Y C002 C011 C02Z -142.9(4)
C00I C002 C011 C02Z -0.7(4)
C00X C00W C012 C01K -134.4(4)
C03T C00W C012 C01K 111.1(4)
C023 C00W C012 C01K -13.2(5)
C00X C00W C012 C013 18.4(4)
C03T C00W C012 C013 -96.1(4)
C023 C00W C012 C013 139.7(3)
C01K C012 C013 C01O -2.6(6)
C00W C012 C013 C01O -157.0(4)
C01K C012 C013 C022 142.0(4)
C00W C012 C013 C022 -12.5(4)
C01S C00Q C014 C02Z -137.8(4)
C02U C00Q C014 C02Z -0.5(6)
C01S C00Q C014 C00I 1.2(6)
C02U C00Q C014 C00I 138.5(4)
C00K C00I C014 C00Q -1.0(6)
C002 C00I C014 C00Q -143.6(4)
C00K C00I C014 C02Z 142.1(4)
C002 C00I C014 C02Z -0.5(4)
C00E C00V C015 C02O -138.5(4)
C01L C00V C015 C02O -0.1(6)
C00E C00V C015 C01S 0.1(6)
C01L C00V C015 C01S 138.5(4)
C02N C00A C018 C03V 0.9(6)
C038 C00A C018 C03V -177.3(3)
C02N C00A C018 C03I -179.5(3)
C038 C00A C018 C03I 2.2(5)
C00Z C00G C019 C017 -0.8(6)
C003 C00G C019 C017 138.0(4)
C00Z C00G C019 C031 -138.2(4)
C003 C00G C019 C031 0.5(6)
C03M C017 C019 C00G 1.5(6)
C025 C017 C019 C00G -141.8(4)
C03M C017 C019 C031 143.3(4)
C025 C017 C019 C031 0.0(4)
C00F C00R C01A C03R 1.2(6)
C02M C00R C01A C03R 152.5(4)
C00F C00R C01A C02C -136.9(4)
C02M C00R C01A C02C 14.5(6)
C00Z C006 C01B C008 1.0(5)
C00B C006 C01B C008 -137.5(4)
C00Z C006 C01B C026 151.3(4)
C00B C006 C01B C026 12.8(6)
C00E C008 C01B C006 -2.4(6)
C020 C008 C01B C006 142.0(4)
C00E C008 C01B C026 -156.6(4)
C020 C008 C01B C026 -12.2(4)
C00M C010 C01C C028 0.7(6)
C01W C010 C01C C028 143.6(4)
C00M C010 C01C C01M -142.8(4)
C01W C010 C01C C01M 0.1(4)
C022 C00T C01F C02J -0.6(6)
C029 C00T C01F C02J -143.8(4)
C022 C00T C01F C02S 142.7(4)
C029 C00T C01F C02S -0.5(4)
C011 C00N C01I C024 -0.2(6)
C005 C00N C01I C024 -144.4(4)
C011 C00N C01I C01N 144.1(4)
C005 C00N C01I C01N 0.0(4)
C004 C005 C01J C01N -133.7(4)
C00N C005 C01J C01N 18.7(4)
C004 C005 C01J C038 111.7(4)
C00N C005 C01J C038 -95.9(4)
C004 C005 C01J C02M -11.9(5)
C00N C005 C01J C02M 140.5(3)
C013 C012 C01K C03E 0.8(6)
C00W C012 C01K C03E 151.4(4)
C013 C012 C01K C037 -136.8(4)
C00W C012 C01K C037 13.9(6)
C015 C00V C01L C02G -0.5(6)
C00E C00V C01L C02G 142.4(4)
C015 C00V C01L C03M -142.6(4)
C00E C00V C01L C03M 0.3(4)
C028 C01C C01M C02E -0.1(6)
C010 C01C C01M C02E 143.2(4)
C028 C01C C01M C02H -143.7(4)
C010 C01C C01M C02H -0.4(4)
C024 C01I C01N C02C 2.2(6)
C00N C01I C01N C02C -141.9(4)
C024 C01I C01N C01J 156.6(4)
C00N C01I C01N C01J 12.6(4)
C005 C01J C01N C02C 134.0(4)
C038 C01J C01N C02C -111.8(4)
C02M C01J C01N C02C 12.6(5)
C005 C01J C01N C01I -18.6(4)
C038 C01J C01N C01I 95.5(4)
C02M C01J C01N C01I -140.1(3)
C012 C013 C01O C01U 2.2(6)
C022 C013 C01O C01U -138.2(4)
C012 C013 C01O C02J 139.3(4)
C022 C013 C01O C02J -1.0(6)
C01R C01G C01P C03D 0.5(6)
C02C C01G C01P C03D -143.2(4)
C01R C01G C01P C03R 143.4(4)
C02C C01G C01P C03R -0.3(4)
C006 C00Z C01Q C00E -1.1(6)
C00G C00Z C01Q C00E 138.5(4)
C006 C00Z C01Q C03M -138.6(4)
C00G C00Z C01Q C03M 0.9(6)
C008 C00E C01Q C00Z -0.2(6)
C00V C00E C01Q C00Z -141.7(4)
C008 C00E C01Q C03M 141.6(4)
C00V C00E C01Q C03M 0.1(4)
C02C C01G C01R C024 1.6(6)
C01P C01G C01R C024 -138.3(4)
C02C C01G C01R C02Q 139.0(4)
C01P C01G C01R C02Q -0.9(6)
C014 C00Q C01S C020 0.4(6)
C02U C00Q C01S C020 -141.3(4)
C014 C00Q C01S C015 141.8(4)
C02U C00Q C01S C015 0.1(4)
C00V C015 C01S C020 -1.8(6)
C02O C015 C01S C020 141.5(4)
C00V C015 C01S C00Q -143.3(4)
C02O C015 C01S C00Q 0.1(4)
C013 C01O C01U C03E 0.0(6)
C02J C01O C01U C03E -142.0(4)
C013 C01O C01U C03A 141.7(4)
C02J C01O C01U C03A -0.3(4)
C03K C01D C01V C026 -126.7(4)
C02B C01D C01V C026 55.3(4)
C001 C00P C01W C010 -0.3(6)
C02K C00P C01W C010 151.8(4)
C001 C00P C01W C02H -137.9(4)
C02K C00P C01W C02H 14.2(6)
C00M C010 C01W C00P 1.3(6)
C01C C010 C01W C00P -142.2(4)
C00M C010 C01W C02H 143.7(4)
C01C C010 C01W C02H 0.2(4)
C02Z C016 C01X C02U -0.5(6)
C024 C016 C01X C02U -143.4(4)
C02Z C016 C01X C02Q 142.4(4)
C024 C016 C01X C02Q -0.5(4)
C00Q C01S C020 C00K -2.1(6)
C015 C01S C020 C00K -139.4(4)
C00Q C01S C020 C008 139.2(4)
C015 C01S C020 C008 1.9(6)
C00I C00K C020 C01S 2.3(6)
C026 C00K C020 C01S 157.6(4)
C00I C00K C020 C008 -143.1(4)
C026 C00K C020 C008 12.2(4)
C00E C008 C020 C01S -0.2(6)
C01B C008 C020 C01S -145.7(4)
C00E C008 C020 C00K 145.4(4)
C01B C008 C020 C00K 0.0(4)
C00S C00L C021 C02V -2.4(6)
C00M C00L C021 C02V 138.2(4)
C00S C00L C021 C028 -139.1(4)
C00M C00L C021 C028 1.5(6)
C029 C00T C022 C00X -0.9(6)
C01F C00T C022 C00X -139.8(4)
C029 C00T C022 C013 139.1(4)
C01F C00T C022 C013 0.2(6)
C00D C00X C022 C00T 2.3(6)
C00W C00X C022 C00T 156.5(4)
C00D C00X C022 C013 -141.8(4)
C00W C00X C022 C013 12.5(4)
C01O C013 C022 C00T 0.6(6)
C012 C013 C022 C00T -144.5(4)
C01O C013 C022 C00X 145.2(4)
C012 C013 C022 C00X 0.1(4)
C037 C00S C023 C00O 134.2(4)
C00L C00S C023 C00O -18.4(4)
C037 C00S C023 C03H -111.5(4)
C00L C00S C023 C03H 95.9(4)
C037 C00S C023 C00W 12.9(5)
C00L C00S C023 C00W -139.7(3)
C001 C00O C023 C00S -132.9(4)
C00M C00O C023 C00S 18.4(4)
C001 C00O C023 C03H 112.3(4)
C00M C00O C023 C03H -96.3(4)
C001 C00O C023 C00W -11.0(5)
C00M C00O C023 C00W 140.4(3)
C00X C00W C023 C00S 112.4(4)
C012 C00W C023 C00S 0.0(5)
C03T C00W C023 C00S -123.6(3)
C00X C00W C023 C00O -0.6(5)
C012 C00W C023 C00O -113.0(4)
C03T C00W C023 C00O 123.4(3)
C00X C00W C023 C03H -123.3(3)
C012 C00W C023 C03H 124.2(3)
C03T C00W C023 C03H 0.6(4)
C01N C01I C024 C01R -1.6(6)
C00N C01I C024 C01R 138.3(4)
C01N C01I C024 C016 -139.4(4)
C00N C01I C024 C016 0.5(6)
C01G C01R C024 C01I -0.3(6)
C02Q C01R C024 C01I -142.1(4)
C01G C01R C024 C016 141.8(4)
C02Q C01R C024 C016 0.0(5)
C02Z C016 C024 C01I -0.5(6)
C01X C016 C024 C01I 142.2(4)
C02Z C016 C024 C01R -142.4(4)
C01X C016 C024 C01R 0.3(4)
C03M C017 C025 C040 -0.6(6)
C019 C017 C025 C040 142.6(4)
C03M C017 C025 C03C -143.0(4)
C019 C017 C025 C03C 0.2(4)
C006 C01B C026 C00K -134.2(4)
C008 C01B C026 C00K 18.2(4)
C006 C01B C026 C01V 113.2(4)
C008 C01B C026 C01V -94.4(4)
C006 C01B C026 C00H -11.9(5)
C008 C01B C026 C00H 140.5(3)
C00I C00K C026 C01B 135.8(4)
C020 C00K C026 C01B -18.1(4)
C00I C00K C026 C01V -109.4(4)
C020 C00K C026 C01V 96.6(4)
C00I C00K C026 C00H 13.2(5)
C020 C00K C026 C00H -140.7(3)
C01D C01V C026 C01B -175.3(3)
C01D C01V C026 C00K 77.1(4)
C01D C01V C026 C00H -47.8(4)
C00C C00H C026 C01B -1.6(5)
C00Y C00H C026 C01B -113.9(4)
C02R C00H C026 C01B 121.0(3)
C00C C00H C026 C00K 112.5(4)
C00Y C00H C026 C00K 0.2(5)
C02R C00H C026 C00K -124.9(3)
C00C C00H C026 C01V -126.6(3)
C00Y C00H C026 C01V 121.1(3)
C02R C00H C026 C01V -4.0(4)
C010 C01C C028 C021 -0.3(6)
C01M C01C C028 C021 138.7(4)
C010 C01C C028 C03B -138.3(4)
C01M C01C C028 C03B 0.7(6)
C00L C021 C028 C01C -0.8(6)
C02V C021 C028 C01C -141.8(4)
C00L C021 C028 C03B 141.4(4)
C02V C021 C028 C03B 0.4(4)
C00D C009 C029 C00T 0.2(6)
C02K C009 C029 C00T -152.0(4)
C00D C009 C029 C01H 137.7(4)
C02K C009 C029 C01H -14.6(6)
C022 C00T C029 C009 -0.4(6)
C01F C00T C029 C009 142.9(4)
C022 C00T C029 C01H -142.6(4)
C01F C00T C029 C01H 0.7(4)
C02T C01H C029 C009 1.2(6)
C02S C01H C029 C009 -142.5(4)
C02T C01H C029 C00T 142.9(4)
C02S C01H C029 C00T -0.7(4)
C03K C01D C02B C03Q -4.1(6)
C01V C01D C02B C03Q 174.0(3)
C03K C01D C02B C02R 176.7(3)
C01V C01D C02B C02R -5.1(5)
C01I C01N C02C C01G -0.8(6)
C01J C01N C02C C01G -151.1(4)
C01I C01N C02C C01A 137.0(4)
C01J C01N C02C C01A -13.3(6)
C01R C01G C02C C01N -1.0(6)
C01P C01G C02C C01N 142.5(4)
C01R C01G C02C C01A -143.2(4)
C01P C01G C02C C01A 0.4(4)
C00R C01A C02C C01N -0.6(6)
C03R C01A C02C C01N -143.1(4)
C00R C01A C02C C01G 142.2(4)
C03R C01A C02C C01G -0.2(4)
C01C C01M C02E C02L -137.8(4)
C02H C01M C02E C02L 1.2(6)
C01C C01M C02E C039 -0.3(6)
C02H C01M C02E C039 138.8(4)
C033 C01E C02F C03P 0.7(6)
C03H C01E C02F C03P -179.9(3)
C033 C01E C02F C03T 179.2(3)
C03H C01E C02F C03T -1.4(5)
C00V C01L C02G C02I 0.6(6)
C03M C01L C02G C02I 138.1(4)
C00V C01L C02G C040 -137.3(4)
C03M C01L C02G C040 0.2(6)
C02E C01M C02H C03J -0.7(6)
C01C C01M C02H C03J 142.4(4)
C02E C01M C02H C01W -142.6(4)
C01C C01M C02H C01W 0.5(4)
C00P C01W C02H C03J -0.2(6)
C010 C01W C02H C03J -142.4(4)
C00P C01W C02H C01M 141.7(4)
C010 C01W C02H C01M -0.5(4)
C01L C02G C02I C02O -0.2(6)
C040 C02G C02I C02O 142.2(4)
C01L C02G C02I C02X -142.3(4)
C040 C02G C02I C02X 0.1(5)
C02S C01F C02J C01O -138.4(4)
C00T C01F C02J C01O 0.3(6)
C02S C01F C02J C01T -0.5(6)
C00T C01F C02J C01T 138.1(4)
C013 C01O C02J C01F 0.6(6)
C01U C01O C02J C01F 142.3(4)
C013 C01O C02J C01T -141.4(4)
C01U C01O C02J C01T 0.3(4)
C03L C01T C02J C01F 0.6(6)
C03A C01T C02J C01F -142.2(4)
C03L C01T C02J C01O 142.7(4)
C03A C01T C02J C01O -0.1(4)
C01W C00P C02K C009 -135.2(4)
C001 C00P C02K C009 19.1(4)
C01W C00P C02K C03Z 109.2(4)
C001 C00P C02K C03Z -96.4(4)
C01W C00P C02K C043 -13.6(5)
C001 C00P C02K C043 140.8(3)
C029 C009 C02K C00P 135.1(4)
C00D C009 C02K C00P -19.4(4)
C029 C009 C02K C03Z -111.1(4)
C00D C009 C02K C03Z 94.4(4)
C029 C009 C02K C043 13.3(5)
C00D C009 C02K C043 -141.2(3)
C03J C01Y C02L C02E -2.4(6)
C03W C01Y C02L C02E 138.8(4)
C03J C01Y C02L C027 -140.0(4)
C03W C01Y C02L C027 1.2(6)
C01M C02E C02L C01Y 0.3(6)
C039 C02E C02L C01Y -141.5(4)
C01M C02E C02L C027 142.4(4)
C039 C02E C02L C027 0.6(5)
C03N C027 C02L C01Y -1.0(6)
C030 C027 C02L C01Y 141.5(4)
C03N C027 C02L C02E -142.9(4)
C030 C027 C02L C02E -0.4(5)
C00U C007 C02M C00R 133.2(4)
C00J C007 C02M C00R -18.3(4)
C00U C007 C02M C03I -113.4(4)
C00J C007 C02M C03I 95.1(4)
C00U C007 C02M C01J 12.0(5)
C00J C007 C02M C01J -139.5(3)
C01A C00R C02M C007 -135.2(4)
C00F C00R C02M C007 18.4(4)
C01A C00R C02M C03I 110.0(4)
C00F C00R C02M C03I -96.4(4)
C01A C00R C02M C01J -13.8(5)
C00F C00R C02M C01J 139.8(3)
C01N C01J C02M C007 112.8(4)
C005 C01J C02M C007 -0.5(4)
C038 C01J C02M C007 -123.3(3)
C01N C01J C02M C00R 0.7(5)
C005 C01J C02M C00R -112.6(4)
C038 C01J C02M C00R 124.6(3)
C01N C01J C02M C03I -121.9(3)
C005 C01J C02M C03I 124.8(3)
C038 C01J C02M C03I 2.0(4)
C018 C00A C02N C041 -1.5(6)
C038 C00A C02N C041 176.5(4)
C02G C02I C02O C015 -0.4(6)
C02X C02I C02O C015 137.9(4)
C02G C02I C02O C02U -137.9(4)
C02X C02I C02O C02U 0.4(6)
C00V C015 C02O C02I 0.5(6)
C01S C015 C02O C02I -142.6(4)
C00V C015 C02O C02U 142.9(4)
C01S C015 C02O C02U -0.3(4)
C01G C01R C02Q C02X 1.4(6)
C024 C01R C02Q C02X 143.1(4)
C01G C01R C02Q C01X -142.0(4)
C024 C01R C02Q C01X -0.3(5)
C02U C01X C02Q C02X -0.5(6)
C016 C01X C02Q C02X -143.3(4)
C02U C01X C02Q C01R 143.3(4)
C016 C01X C02Q C01R 0.5(5)
C03Q C02B C02R C00H 132.1(4)
C01D C02B C02R C00H -48.8(4)
C00C C00H C02R C02B 176.4(3)
C00Y C00H C02R C02B -76.0(4)
C026 C00H C02R C02B 51.0(4)
C02J C01F C02S C03S 0.1(6)
C00T C01F C02S C03S -142.7(4)
C02J C01F C02S C01H 142.8(4)
C00T C01F C02S C01H 0.0(4)
C02T C01H C02S C03S -0.1(6)
C029 C01H C02S C03S 143.1(4)
C02T C01H C02S C01F -142.8(4)
C029 C01H C02S C01F 0.4(4)
C02S C01H C02T C03W 1.5(6)
C029 C01H C02T C03W -137.3(4)
C02S C01H C02T C043 151.5(4)
C029 C01H C02T C043 12.7(6)
C016 C01X C02U C00Q 0.6(6)
C02Q C01X C02U C00Q -137.5(4)
C016 C01X C02U C02O 138.0(4)
C02Q C01X C02U C02O -0.2(6)
C014 C00Q C02U C01X -0.1(6)
C01S C00Q C02U C01X 141.4(4)
C014 C00Q C02U C02O -141.8(4)
C01S C00Q C02U C02O -0.3(4)
C02I C02O C02U C01X 0.2(6)
C015 C02O C02U C01X -141.6(4)
C02I C02O C02U C00Q 142.1(4)
C015 C02O C02U C00Q 0.3(4)
C037 C02A C02V C021 0.6(6)
C02W C02A C02V C021 -138.4(4)
C037 C02A C02V C032 138.9(4)
C02W C02A C02V C032 0.0(6)
C00L C021 C02V C02A 0.6(6)
C028 C021 C02V C02A 142.2(4)
C00L C021 C02V C032 -142.0(4)
C028 C021 C02V C032 -0.5(4)
C02V C02A C02W C036 -0.8(6)
C037 C02A C02W C036 -144.3(4)
C02V C02A C02W C03E 143.3(4)
C037 C02A C02W C03E -0.2(5)
C01R C02Q C02X C02I -138.1(4)
C01X C02Q C02X C02I 1.2(6)
C01R C02Q C02X C03D -1.5(6)
C01X C02Q C02X C03D 137.8(4)
C02O C02I C02X C02Q -1.1(6)
C02G C02I C02X C02Q 141.5(4)
C02O C02I C02X C03D -142.5(4)
C02G C02I C02X C03D 0.2(4)
C042 C02D C02Y C04C 0.5(6)
C03Z C02D C02Y C04C 177.8(4)
C042 C02D C02Y C046 -175.8(3)
C03Z C02D C02Y C046 1.5(5)
C024 C016 C02Z C014 138.3(4)
C01X C016 C02Z C014 -0.1(6)
C024 C016 C02Z C011 0.1(6)
C01X C016 C02Z C011 -138.3(4)
C00Q C014 C02Z C016 0.6(6)
C00I C014 C02Z C016 -142.6(4)
C00Q C014 C02Z C011 143.2(4)
C00I C014 C02Z C011 0.0(4)
C00N C011 C02Z C016 0.2(6)
C002 C011 C02Z C016 143.3(4)
C00N C011 C02Z C014 -142.6(4)
C002 C011 C02Z C014 0.4(4)
C03O C01Z C030 C027 137.9(4)
C03U C01Z C030 C027 0.1(6)
C03O C01Z C030 C039 0.1(6)
C03U C01Z C030 C039 -137.7(4)
C03N C027 C030 C01Z 0.4(6)
C02L C027 C030 C01Z -142.2(4)
C03N C027 C030 C039 142.6(4)
C02L C027 C030 C039 0.0(5)
C00R C00F C031 C03C 2.5(6)
C00J C00F C031 C03C -138.0(4)
C00R C00F C031 C019 138.7(4)
C00J C00F C031 C019 -1.8(6)
C00G C019 C031 C00F 0.8(6)
C017 C019 C031 C00F -140.8(4)
C00G C019 C031 C03C 141.4(4)
C017 C019 C031 C03C -0.2(4)
C02A C02V C032 C03O 0.4(6)
C021 C02V C032 C03O 142.8(4)
C02A C02V C032 C03B -142.0(4)
C021 C02V C032 C03B 0.4(5)
C02F C01E C033 C03G -0.1(6)
C03H C01E C033 C03G -179.5(4)
C03K C02P C034 C03Q -2.0(6)
C03E C02W C036 C03O -138.2(4)
C02A C02W C036 C03O 1.4(6)
C03E C02W C036 C03X -0.6(6)
C02A C02W C036 C03X 139.0(4)
C00L C00S C037 C02A -1.8(6)
C023 C00S C037 C02A -151.9(4)
C00L C00S C037 C01K 136.4(4)
C023 C00S C037 C01K -13.7(6)
C02V C02A C037 C00S 0.0(6)
C02W C02A C037 C00S 143.2(4)
C02V C02A C037 C01K -143.0(4)
C02W C02A C037 C01K 0.1(4)
C012 C01K C037 C00S -0.1(6)
C03E C01K C037 C00S -142.7(4)
C012 C01K C037 C02A 142.6(4)
C03E C01K C037 C02A 0.0(4)
C02N C00A C038 C01J 128.7(4)
C018 C00A C038 C01J -53.1(4)
C01N C01J C038 C00A 174.6(3)
C005 C01J C038 C00A -77.5(4)
C02M C01J C038 C00A 48.0(4)
C01M C02E C039 C03B 0.1(6)
C02L C02E C039 C03B 141.7(4)
C01M C02E C039 C030 -142.2(4)
C02L C02E C039 C030 -0.6(5)
C01Z C030 C039 C03B 0.2(6)
C027 C030 C039 C03B -141.9(4)
C01Z C030 C039 C02E 142.5(4)
C027 C030 C039 C02E 0.4(5)
C03E C01U C03A C03X 0.3(6)
C01O C01U C03A C03X -141.6(4)
C03E C01U C03A C01T 142.2(4)
C01O C01U C03A C01T 0.3(5)
C03L C01T C03A C03X -0.2(6)
C02J C01T C03A C03X 142.2(4)
C03L C01T C03A C01U -142.4(4)
C02J C01T C03A C01U -0.1(4)
C02E C039 C03B C028 0.5(6)
C030 C039 C03B C028 138.1(4)
C02E C039 C03B C032 -138.3(4)
C030 C039 C03B C032 -0.7(6)
C01C C028 C03B C039 -0.9(6)
C021 C028 C03B C039 -143.3(4)
C01C C028 C03B C032 142.2(4)
C021 C028 C03B C032 -0.2(5)
C03O C032 C03B C039 0.9(6)
C02V C032 C03B C039 143.2(4)
C03O C032 C03B C028 -142.4(4)
C02V C032 C03B C028 -0.1(5)
C00F C031 C03C C03R -1.0(6)
C019 C031 C03C C03R -142.1(4)
C00F C031 C03C C025 141.5(4)
C019 C031 C03C C025 0.4(4)
C040 C025 C03C C03R -0.5(6)
C017 C025 C03C C03R 141.9(4)
C040 C025 C03C C031 -142.7(4)
C017 C025 C03C C031 -0.4(5)
C01G C01P C03D C040 138.5(4)
C03R C01P C03D C040 0.1(6)
C01G C01P C03D C02X -0.6(6)
C03R C01P C03D C02X -139.1(4)
C02Q C02X C03D C01P 1.1(6)
C02I C02X C03D C01P 142.9(4)
C02Q C02X C03D C040 -142.2(4)
C02I C02X C03D C040 -0.4(5)
C01O C01U C03E C02W 137.7(4)
C03A C01U C03E C02W -0.2(6)
C01O C01U C03E C01K -1.8(6)
C03A C01U C03E C01K -139.7(4)
C036 C02W C03E C01U 0.4(6)
C02A C02W C03E C01U -143.1(4)
C036 C02W C03E C01K 143.8(4)
C02A C02W C03E C01K 0.2(5)
C012 C01K C03E C01U 1.4(6)
C037 C01K C03E C01U 143.5(4)
C012 C01K C03E C02W -142.3(4)
C037 C01K C03E C02W -0.2(4)
C01E C033 C03G C03Y 0.4(6)
C033 C01E C03H C023 128.5(4)
C02F C01E C03H C023 -50.8(5)
C00S C023 C03H C01E 175.5(3)
C00O C023 C03H C01E -76.7(4)
C00W C023 C03H C01E 48.6(4)
C03V C018 C03I C02M -129.9(4)
C00A C018 C03I C02M 50.6(5)
C007 C02M C03I C018 77.4(4)
C00R C02M C03I C018 -175.8(4)
C01J C02M C03I C018 -50.0(4)
C01M C02H C03J C01Y -1.3(6)
C01W C02H C03J C01Y 135.9(4)
C01M C02H C03J C043 -150.7(4)
C01W C02H C03J C043 -13.5(6)
C02L C01Y C03J C02H 2.9(6)
C03W C01Y C03J C02H -142.2(4)
C02L C01Y C03J C043 156.4(4)
C03W C01Y C03J C043 11.3(4)
C034 C02P C03K C01D 0.8(6)
C02B C01D C03K C02P 2.3(6)
C01V C01D C03K C02P -175.6(4)
C03A C01T C03L C03S 137.7(4)
C02J C01T C03L C03S -0.2(6)
C03A C01T C03L C035 -0.1(6)
C02J C01T C03L C035 -138.0(4)
C03U C035 C03L C01T 0.3(6)
C03N C035 C03L C01T 143.0(4)
C03U C035 C03L C03S -142.2(4)
C03N C035 C03L C03S 0.6(5)
C025 C017 C03M C01Q 137.6(4)
C019 C017 C03M C01Q -1.1(6)
C025 C017 C03M C01L 0.4(6)
C019 C017 C03M C01L -138.3(4)
C00Z C01Q C03M C017 -0.1(6)
C00E C01Q C03M C017 -141.7(4)
C00Z C01Q C03M C01L 141.6(4)
C00E C01Q C03M C01L 0.1(4)
C02G C01L C03M C017 -0.2(6)
C00V C01L C03M C017 141.8(4)
C02G C01L C03M C01Q -142.2(4)
C00V C01L C03M C01Q -0.2(4)
C030 C027 C03N C035 -0.4(6)
C02L C027 C03N C035 137.6(4)
C030 C027 C03N C03F -138.1(4)
C02L C027 C03N C03F -0.1(6)
C03U C035 C03N C027 -0.1(6)
C03L C035 C03N C027 -142.9(4)
C03U C035 C03N C03F 141.9(4)
C03L C035 C03N C03F -0.8(5)
C03W C03F C03N C027 1.0(6)
C03S C03F C03N C027 142.9(4)
C03W C03F C03N C035 -141.1(4)
C03S C03F C03N C035 0.8(5)
C03B C032 C03O C036 137.7(4)
C02V C032 C03O C036 0.2(6)
C03B C032 C03O C01Z -0.6(6)
C02V C032 C03O C01Z -138.1(4)
C02W C036 C03O C032 -1.0(6)
C03X C036 C03O C032 -143.1(4)
C02W C036 C03O C01Z 141.0(4)
C03X C036 C03O C01Z -1.1(5)
C030 C01Z C03O C032 0.1(6)
C03U C01Z C03O C032 142.8(4)
C030 C01Z C03O C036 -141.9(4)
C03U C01Z C03O C036 0.8(5)
C01E C02F C03P C03Y -1.5(6)
C03T C02F C03P C03Y -179.9(4)
C01D C02B C03Q C034 2.9(6)
C02R C02B C03Q C034 -178.0(3)
C02P C034 C03Q C02B 0.2(6)
C031 C03C C03R C01A -0.4(6)
C025 C03C C03R C01A -138.6(4)
C031 C03C C03R C01P 138.6(4)
C025 C03C C03R C01P 0.3(6)
C00R C01A C03R C03C 0.3(6)
C02C C01A C03R C03C 143.3(4)
C00R C01A C03R C01P -142.9(4)
C02C C01A C03R C01P 0.0(4)
C03D C01P C03R C03C -0.1(6)
C01G C01P C03R C03C -143.3(4)
C03D C01P C03R C01A 143.4(4)
C01G C01P C03R C01A 0.2(4)
C01F C02S C03S C03F 137.9(4)
C01H C02S C03S C03F -0.5(6)
C01F C02S C03S C03L 0.3(6)
C01H C02S C03S C03L -138.1(4)
C03W C03F C03S C02S -0.2(6)
C03N C03F C03S C02S -142.4(4)
C03W C03F C03S C03L 141.7(4)
C03N C03F C03S C03L -0.4(5)
C01T C03L C03S C02S -0.3(6)
C035 C03L C03S C02S 141.6(4)
C01T C03L C03S C03F -142.0(4)
C035 C03L C03S C03F -0.1(5)
C03P C02F C03T C00W -128.5(4)
C01E C02F C03T C00W 53.1(5)
C00X C00W C03T C02F 76.6(4)
C012 C00W C03T C02F -176.1(4)
C023 C00W C03T C02F -49.8(4)
C03N C035 C03U C01Z 0.6(6)
C03L C035 C03U C01Z 138.7(4)
C03N C035 C03U C03X -138.2(4)
C03L C035 C03U C03X -0.2(6)
C030 C01Z C03U C035 -0.6(6)
C03O C01Z C03U C035 -143.3(4)
C030 C01Z C03U C03X 142.6(4)
C03O C01Z C03U C03X -0.2(5)
C00A C018 C03V C047 0.7(6)
C03I C018 C03V C047 -178.9(4)
C03S C03F C03W C02T 1.6(6)
C03N C03F C03W C02T 139.3(4)
C03S C03F C03W C01Y -138.4(4)
C03N C03F C03W C01Y -0.8(6)
C01H C02T C03W C03F -2.3(6)
C043 C02T C03W C03F -156.3(4)
C01H C02T C03W C01Y 142.0(4)
C043 C02T C03W C01Y -12.0(4)
C02L C01Y C03W C03F -0.3(6)
C03J C01Y C03W C03F 145.2(4)
C02L C01Y C03W C02T -145.2(4)
C03J C01Y C03W C02T 0.4(5)
C01U C03A C03X C03U 137.7(4)
C01T C03A C03X C03U 0.3(6)
C01U C03A C03X C036 -0.5(6)
C01T C03A C03X C036 -138.0(4)
C035 C03U C03X C03A -0.1(6)
C01Z C03U C03X C03A -143.1(4)
C035 C03U C03X C036 142.5(4)
C01Z C03U C03X C036 -0.5(5)
C02W C036 C03X C03A 0.6(6)
C03O C036 C03X C03A 143.6(4)
C02W C036 C03X C03U -142.0(4)
C03O C036 C03X C03U 1.0(5)
C033 C03G C03Y C03P -1.2(6)
C02F C03P C03Y C03G 1.8(6)
C042 C02D C03Z C02K 121.9(4)
C02Y C02D C03Z C02K -55.3(5)
C00P C02K C03Z C02D -74.7(4)
C009 C02K C03Z C02D 177.1(4)
C043 C02K C03Z C02D 50.6(4)
C017 C025 C040 C03D -137.5(4)
C03C C025 C040 C03D 0.4(6)
C017 C025 C040 C02G 0.5(6)
C03C C025 C040 C02G 138.4(4)
C01P C03D C040 C025 -0.2(6)
C02X C03D C040 C025 142.9(4)
C01P C03D C040 C02G -142.7(4)
C02X C03D C040 C02G 0.5(5)
C01L C02G C040 C025 -0.3(6)
C02I C02G C040 C025 -142.9(4)
C01L C02G C040 C03D 142.2(4)
C02I C02G C040 C03D -0.4(5)
C00A C02N C041 C047 0.6(6)
C02Y C02D C042 C04A -1.0(6)
C03Z C02D C042 C04A -178.0(4)
C01H C02T C043 C03J -134.5(4)
C03W C02T C043 C03J 17.6(4)
C01H C02T C043 C046 111.4(4)
C03W C02T C043 C046 -96.5(4)
C01H C02T C043 C02K -12.5(6)
C03W C02T C043 C02K 139.7(4)
C02H C03J C043 C02T 134.7(4)
C01Y C03J C043 C02T -17.3(4)
C02H C03J C043 C046 -111.0(4)
C01Y C03J C043 C046 97.0(4)
C02H C03J C043 C02K 12.6(5)
C01Y C03J C043 C02K -139.3(3)
C00P C02K C043 C02T -113.6(4)
C009 C02K C043 C02T -0.2(5)
C03Z C02K C043 C02T 124.5(4)
C00P C02K C043 C03J 0.5(5)
C009 C02K C043 C03J 114.0(4)
C03Z C02K C043 C03J -121.4(4)
C00P C02K C043 C046 123.3(4)
C009 C02K C043 C046 -123.3(4)
C03Z C02K C043 C046 1.4(4)
C04E C044 C045 C048 -0.5(6)
C04C C02Y C046 C043 -123.1(4)
C02D C02Y C046 C043 53.0(5)
C02T C043 C046 C02Y -177.8(4)
C03J C043 C046 C02Y 73.9(4)
C02K C043 C046 C02Y -51.8(5)
C02N C041 C047 C03V 1.0(6)
C018 C03V C047 C041 -1.6(6)
C044 C045 C048 C04D 0.3(6)
C04C C049 C04A C042 0.5(6)
C02D C042 C04A C049 0.5(6)
C04A C049 C04C C02Y -0.9(6)
C02D C02Y C04C C049 0.4(6)
C046 C02Y C04C C049 176.4(4)
C04E C04B C04D C048 0.3(7)
C045 C048 C04D C04B -0.2(6)
C04D C04B C04E C044 -0.5(7)
C045 C044 C04E C04B 0.6(6)
C04J C04F C04G C04I 2.3(9)
C04F C04G C04I C04H -2.7(9)
C04K C04H C04I C04G 1.0(10)
C04G C04F C04J C04K 0.0(10)
C04F C04J C04K C04H -1.8(11)
C04I C04H C04K C04J 1.3(11)
